data_1543028
loop_
_publ_author_name
'L\"offler, Susanne'
'L\"ubben, Jens'
'Wuttke, Axel'
'Mata, Ricardo A.'
'John, Michael'
'Dittrich, Birger'
'Clever, Guido H.'

_publ_section_title
;
 Internal dynamics and guest binding of a sterically overcrowded host
;
_journal_issue 7
_journal_name_full 'Chem. Sci.'
_journal_page_first 4676
_journal_paper_doi 10.1039/C6SC00985A
_journal_volume 7
_journal_year 2016
_chemical_formula_sum 'C192 H177 Fe2 N12 O15 Pd2 S4'
_chemical_formula_weight 3345.19
_chemical_name_systematic SL_123
_chemical_properties_physical 'Air-sensitive, Moisture-sensitive'
_space_group_crystal_system triclinic
_space_group_IT_number 2
_space_group_name_Hall '-P 1'
_space_group_name_H-M_alt 'P -1'
_symmetry_space_group_name_Hall '-P 1'
_symmetry_space_group_name_H-M 'P -1'
_atom_sites_solution_hydrogens mixed
_audit_creation_method SHELXL-2014/7
_audit_update_record
;
2015-03-10 deposited with the CCDC.
2016-04-04 downloaded from the CCDC.
;
_cell_angle_alpha 109.16(3)
_cell_angle_beta 97.62(3)
_cell_angle_gamma 100.30(3)
_cell_formula_units_Z 2
_cell_length_a 18.000(4)
_cell_length_b 24.665(5)
_cell_length_c 25.221(5)
_cell_measurement_temperature 100(2)
_cell_volume 10184(5)
_computing_molecular_graphics 'H\"ubschle, (2011)'
_computing_publication_material 'L\"ubben, (to be published)'
_computing_structure_refinement 'SHELXL-2014/7 (Sheldrick, 2014)'
_diffrn_ambient_temperature 100(2)
_diffrn_measured_fraction_theta_full 0.822
_diffrn_measured_fraction_theta_max 0.822
_diffrn_radiation_type MoK\a
_diffrn_radiation_wavelength 0.71073
_diffrn_reflns_av_R_equivalents 0.0927
_diffrn_reflns_av_unetI/netI 0.1078
_diffrn_reflns_Laue_measured_fraction_full 0.822
_diffrn_reflns_Laue_measured_fraction_max 0.822
_diffrn_reflns_limit_h_max 13
_diffrn_reflns_limit_h_min -14
_diffrn_reflns_limit_k_max 21
_diffrn_reflns_limit_k_min -21
_diffrn_reflns_limit_l_max 22
_diffrn_reflns_limit_l_min -22
_diffrn_reflns_number 44258
_diffrn_reflns_point_group_measured_fraction_full 0.822
_diffrn_reflns_point_group_measured_fraction_max 0.822
_diffrn_reflns_theta_full 18.933
_diffrn_reflns_theta_max 18.933
_diffrn_reflns_theta_min 0.873
_exptl_absorpt_coefficient_mu 0.410
_exptl_absorpt_correction_T_max 0.7455
_exptl_absorpt_correction_T_min 0.6481
_exptl_crystal_colour colorless
_exptl_crystal_density_diffrn 1.091
_exptl_crystal_description bar
_exptl_crystal_F_000 3482
_exptl_crystal_recrystallization_method 'Re-crystallisation from solvent: Acetonitrile'
_exptl_crystal_size_max 0.11
_exptl_crystal_size_mid 0.11
_exptl_crystal_size_min 0.05
_refine_diff_density_max 1.641
_refine_diff_density_min -0.539
_refine_diff_density_rms 0.118
_refine_ls_extinction_method none
_refine_ls_goodness_of_fit_ref 1.164
_refine_ls_hydrogen_treatment mixed
_refine_ls_matrix_type full
_refine_ls_number_parameters 2050
_refine_ls_number_reflns 13349
_refine_ls_number_restraints 5903
_refine_ls_restrained_S_all 1.043
_refine_ls_R_factor_all 0.1384
_refine_ls_R_factor_gt 0.1178
_refine_ls_shift/su_max 0.004
_refine_ls_shift/su_mean 0.000
_refine_ls_structure_factor_coef Fsqd
_refine_ls_weighting_details
;w=1/[\s^2^(Fo^2^)+(0.2000P)^2^
] where P=(Fo^2^+2Fc^2^)/3
;
_refine_ls_weighting_scheme calc
_refine_ls_wR_factor_gt 0.2947
_refine_ls_wR_factor_ref 0.3137
_reflns_Friedel_coverage 0.000
_reflns_number_gt 9316
_reflns_number_total 13349
_reflns_threshold_expression 'I > 2\s(I)'
_cod_data_source_file c6sc00985a2.cif
_cod_data_source_block sl123
_cod_depositor_comments 'Adding full bibliography for 1543026--1543029.cif.'
_cod_original_cell_volume 10184(4)
_cod_database_code 1543028
_shelx_shelxl_version_number 2014/7
_shelx_space_group_comment
;
The symmetry employed for this shelxl 
refinement is uniquely defined by the 
following loop, which should always be 
used as a source of symmetry 
information in preference to the above 
space-group names. They are only intended 
as comments. 
;

loop_
_space_group_symop_operation_xyz
'x, y, z'
'-x, -y, -z'

loop_
_atom_site_label
_atom_site_type_symbol
_atom_site_fract_x
_atom_site_fract_y
_atom_site_fract_z
_atom_site_U_iso_or_equiv
_atom_site_adp_type
_atom_site_occupancy
_atom_site_site_symmetry_order
_atom_site_calc_flag
_atom_site_refinement_flags_posn
_atom_site_refinement_flags_adp
Pd01 Pd 0.02428(6) 0.25325(4) 0.05073(3) 0.0834(4) Uani 1 1 d . U
Fe1 Fe -0.10277(12) 0.28004(9) -0.20848(8) 0.1082(7) Uani 1 1 d . U
Pd02 Pd -0.35567(6) 0.24561(4) -0.56182(4) 0.0900(4) Uani 1 1 d . U
Fe2 Fe 0.32468(13) 0.22086(10) 0.23174(8) 0.1130(7) Uani 1 1 d . U
C1_1 C 0.1796(7) 0.2324(5) 0.0474(4) 0.104(3) Uani 1 1 d D U
H1_1 H 0.1729 0.2223 0.0792 0.124 Uiso 1 1 calc R U
C37_1 C 0.1558(9) 0.5725(5) -0.1942(7) 0.194(4) Uani 1 1 d D U
H37A_1 H 0.1347 0.5962 -0.2136 0.232 Uiso 1 1 calc R U
H37B_1 H 0.1719 0.5963 -0.1536 0.232 Uiso 1 1 calc R U
C36_1 C 0.0936(7) 0.5184(5) -0.2023(5) 0.170(3) Uani 1 1 d D U
H36_1 H 0.0497 0.5304 -0.1865 0.204 Uiso 1 1 calc R U
C35_1 C 0.2249(7) 0.5561(5) -0.2173(5) 0.168(3) Uani 1 1 d D U
H35_1 H 0.2646 0.5916 -0.2113 0.202 Uiso 1 1 calc R U
C34_1 C 0.1282(8) 0.4818(6) -0.1717(5) 0.165(3) Uani 1 1 d D U
H34A_1 H 0.1456 0.5050 -0.1311 0.198 Uiso 1 1 calc R U
H34B_1 H 0.0892 0.4472 -0.1760 0.198 Uiso 1 1 calc R U
C33_1 C 0.2559(7) 0.5182(5) -0.1873(6) 0.155(4) Uani 1 1 d D U
H33A_1 H 0.3003 0.5070 -0.2020 0.186 Uiso 1 1 calc R U
H33B_1 H 0.2727 0.5408 -0.1465 0.186 Uiso 1 1 calc R U
C32_1 C 0.0683(6) 0.4830(6) -0.2659(5) 0.147(3) Uani 1 1 d D U
H32A_1 H 0.0282 0.4482 -0.2722 0.177 Uiso 1 1 calc R U
H32B_1 H 0.0471 0.5066 -0.2853 0.177 Uiso 1 1 calc R U
C31_1 C 0.1971(8) 0.5196(5) -0.2809(5) 0.150(3) Uani 1 1 d D U
H31A_1 H 0.1762 0.5433 -0.3004 0.180 Uiso 1 1 calc R U
H31B_1 H 0.2403 0.5082 -0.2972 0.180 Uiso 1 1 calc R U
C30_1 C 0.1951(7) 0.4632(4) -0.1966(4) 0.126(3) Uani 1 1 d D U
H30_1 H 0.2166 0.4392 -0.1772 0.151 Uiso 1 1 calc R U
C29_1 C 0.1354(6) 0.4646(4) -0.2902(4) 0.118(3) Uani 1 1 d D U
H29_1 H 0.1183 0.4419 -0.3314 0.141 Uiso 1 1 calc R U
C3_1 C 0.2576(6) 0.2416(5) -0.0194(4) 0.098(3) Uani 1 1 d D U
H3_1 H 0.3033 0.2397 -0.0325 0.118 Uiso 1 1 calc R U
C4_1 C 0.1987(6) 0.2581(5) -0.0479(4) 0.087(2) Uani 1 1 d D U
C5_1 C 0.1336(5) 0.2619(4) -0.0264(4) 0.079(2) Uani 1 1 d D U
H5_1 H 0.0951 0.2728 -0.0461 0.095 Uiso 1 1 calc R U
C6_1 C 0.2082(6) 0.2715(5) -0.0986(4) 0.087(3) Uani 1 1 d D U
C7_1 C 0.2227(6) 0.2834(5) -0.1382(4) 0.087(3) Uani 1 1 d D U
N1_1 N 0.1199(6) 0.2511(4) 0.0213(4) 0.0859(19) Uani 1 1 d . U
N3_1 N 0.2821(5) 0.3195(5) -0.3394(3) 0.099(2) Uani 1 1 d D U
N2_1 N -0.2520(6) 0.2657(5) -0.5834(4) 0.103(2) Uani 1 1 d . U
C41_1 C 0.376(2) 0.4545(19) -0.2886(19) 0.362(13) Uani 1 1 d D U
C40_1 C 0.4214(15) 0.4162(10) -0.3122(11) 0.265(8) Uani 1 1 d D U
H40A_1 H 0.4341 0.3962 -0.2862 0.318 Uiso 1 1 calc R U
H40B_1 H 0.4694 0.4398 -0.3143 0.318 Uiso 1 1 calc R U
C39_1 C 0.3844(10) 0.3668(10) -0.3749(8) 0.212(6) Uani 1 1 d D U
H39A_1 H 0.3434 0.3781 -0.3948 0.254 Uiso 1 1 calc R U
H39B_1 H 0.4232 0.3604 -0.3980 0.254 Uiso 1 1 calc R U
C38_1 C 0.3529(9) 0.3117(7) -0.3617(6) 0.153(4) Uani 1 1 d D U
H38A_1 H 0.3412 0.2767 -0.3963 0.183 Uiso 1 1 calc R U
H38B_1 H 0.3909 0.3071 -0.3334 0.183 Uiso 1 1 calc R U
C28_1 C 0.1694(7) 0.4276(4) -0.2610(4) 0.102(3) Uani 1 1 d D U
C27_1 C 0.0885(5) 0.3343(4) -0.3869(4) 0.089(3) Uani 1 1 d D U
H27_1 H 0.0475 0.3451 -0.3706 0.107 Uiso 1 1 calc R U
C26_1 C 0.0793(5) 0.3121(5) -0.4461(4) 0.103(3) Uani 1 1 d D U
C25_1 C 0.1410(6) 0.2950(6) -0.4698(3) 0.108(3) Uani 1 1 d D U
H25_1 H 0.1372 0.2832 -0.5092 0.129 Uiso 1 1 calc R U
C24_1 C 0.2072(5) 0.2954(5) -0.4356(4) 0.102(3) Uani 1 1 d D U
H24_1 H 0.2456 0.2798 -0.4520 0.123 Uiso 1 1 calc R U
C23_1 C 0.2167(5) 0.3193(4) -0.3760(3) 0.091(3) Uani 1 1 d D U
C22_1 C 0.1573(5) 0.3406(4) -0.3520(3) 0.084(3) Uani 1 1 d D U
C21_1 C 0.1771(7) 0.3713(5) -0.2878(5) 0.085(2) Uani 1 1 d . U
C20_1 C 0.2162(5) 0.3375(4) -0.2604(3) 0.078(2) Uani 1 1 d D U
C19_1 C 0.2735(5) 0.3146(4) -0.2866(3) 0.083(2) Uani 1 1 d D U
C18_1 C 0.3157(5) 0.2833(4) -0.2617(4) 0.087(3) Uani 1 1 d D U
H18_1 H 0.3547 0.2687 -0.2782 0.105 Uiso 1 1 calc R U
C17_1 C 0.2999(5) 0.2739(4) -0.2133(3) 0.085(3) Uani 1 1 d D U
H17_1 H 0.3280 0.2527 -0.1976 0.102 Uiso 1 1 calc R U
C16_1 C 0.2421(5) 0.2960(4) -0.1874(3) 0.081(2) Uani 1 1 d D U
C15_1 C 0.2008(5) 0.3278(4) -0.2112(3) 0.080(2) Uani 1 1 d D U
H15_1 H 0.1624 0.3428 -0.1941 0.096 Uiso 1 1 calc R U
C14_1 C 0.0069(7) 0.3068(6) -0.4826(5) 0.110(4) Uani 1 1 d D U
C13_1 C -0.0446(7) 0.3035(6) -0.5167(5) 0.110(4) Uani 1 1 d D U
C12_1 C -0.1876(7) 0.2779(5) -0.5444(4) 0.096(3) Uani 1 1 d D U
H12_1 H -0.1908 0.2761 -0.5085 0.116 Uiso 1 1 calc R U
C11_1 C -0.1165(6) 0.2929(6) -0.5571(4) 0.115(3) Uani 1 1 d D U
C10_1 C -0.1120(6) 0.2998(7) -0.6093(5) 0.137(4) Uani 1 1 d D U
H10_1 H -0.0645 0.3115 -0.6179 0.165 Uiso 1 1 calc R U
C9_1 C -0.1793(7) 0.2890(6) -0.6475(4) 0.145(4) Uani 1 1 d D U
H9_1 H -0.1778 0.2927 -0.6829 0.174 Uiso 1 1 calc R U
C8_1 C -0.2497(6) 0.2725(6) -0.6337(5) 0.127(4) Uani 1 1 d D U
H8_1 H -0.2953 0.2660 -0.6594 0.152 Uiso 1 1 calc R U
C2_1 C 0.2467(6) 0.2283(5) 0.0284(4) 0.108(3) Uani 1 1 d D U
H2_1 H 0.2849 0.2166 0.0476 0.130 Uiso 1 1 calc R U
C4_2 C 0.0153(6) 0.4293(4) 0.0739(4) 0.087(3) Uani 1 1 d D U
C37_2 C -0.4798(6) 0.2609(4) -0.1605(6) 0.121(3) Uani 1 1 d D U
H37A_2 H -0.4839 0.2421 -0.1324 0.145 Uiso 1 1 calc R U
H37B_2 H -0.5182 0.2369 -0.1950 0.145 Uiso 1 1 calc R U
C36_2 C -0.4001(6) 0.2658(4) -0.1739(4) 0.104(3) Uani 1 1 d D U
H36_2 H -0.3909 0.2261 -0.1888 0.125 Uiso 1 1 calc R U
C35_2 C -0.4942(6) 0.3228(4) -0.1371(5) 0.126(3) Uani 1 1 d D U
H35_2 H -0.5457 0.3202 -0.1281 0.151 Uiso 1 1 calc R U
C34_2 C -0.3394(6) 0.3025(4) -0.1201(5) 0.100(3) Uani 1 1 d D U
H34A_2 H -0.3421 0.2842 -0.0915 0.121 Uiso 1 1 calc R U
H34B_2 H -0.2883 0.3051 -0.1289 0.121 Uiso 1 1 calc R U
C33_2 C -0.4333(6) 0.3601(5) -0.0826(4) 0.122(3) Uani 1 1 d D U
H33A_2 H -0.4418 0.3995 -0.0673 0.146 Uiso 1 1 calc R U
H33B_2 H -0.4368 0.3423 -0.0537 0.146 Uiso 1 1 calc R U
C32_2 C -0.3937(7) 0.2939(4) -0.2191(4) 0.114(3) Uani 1 1 d D U
H32A_2 H -0.4312 0.2699 -0.2541 0.137 Uiso 1 1 calc R U
H32B_2 H -0.3426 0.2968 -0.2277 0.137 Uiso 1 1 calc R U
C31_2 C -0.4870(6) 0.3542(5) -0.1796(5) 0.134(3) Uani 1 1 d D U
H31A_2 H -0.5274 0.3337 -0.2137 0.161 Uiso 1 1 calc R U
H31B_2 H -0.4926 0.3943 -0.1626 0.161 Uiso 1 1 calc R U
C30_2 C -0.3542(5) 0.3634(4) -0.0974(4) 0.106(3) Uani 1 1 d D U
H30_2 H -0.3152 0.3874 -0.0625 0.127 Uiso 1 1 calc R U
C29_2 C -0.4091(6) 0.3551(4) -0.1955(4) 0.115(3) Uani 1 1 d D U
H29_2 H -0.4056 0.3737 -0.2243 0.138 Uiso 1 1 calc R U
N1_2 N 0.0482(5) 0.3410(4) 0.0783(3) 0.081(2) Uani 1 1 d . U
N3_2 N -0.2969(7) 0.5605(4) -0.0900(4) 0.135(3) Uani 1 1 d D U
N2_2 N -0.3524(6) 0.3314(5) -0.5251(4) 0.106(2) Uani 1 1 d . U
C21_2 C -0.2997(7) 0.4435(5) -0.1354(5) 0.097(3) Uani 1 1 d . U
C43_2 C -0.6208(19) 0.4452(12) -0.0990(14) 0.307(13) Uani 1 1 d D U
H43A_2 H -0.6569 0.4177 -0.0899 0.461 Uiso 1 1 calc . U
H43B_2 H -0.5702 0.4384 -0.0921 0.461 Uiso 1 1 calc . U
H43C_2 H -0.6359 0.4401 -0.1387 0.461 Uiso 1 1 calc . U
C42_2 C -0.6202(15) 0.5025(11) -0.0648(11) 0.248(7) Uani 1 1 d D U
H42A_2 H -0.6111 0.5073 -0.0246 0.298 Uiso 1 1 calc R U
H42B_2 H -0.6688 0.5122 -0.0748 0.298 Uiso 1 1 calc R U
C41_2 C -0.5539(14) 0.5415(12) -0.0774(12) 0.250(7) Uani 1 1 d D U
H41_2 H -0.5713 0.5635 -0.0979 0.299 Uiso 1 1 calc R U
C40_2 C -0.4629(13) 0.5534(9) -0.0639(10) 0.213(6) Uani 1 1 d D U
H40_2 H -0.4399 0.5300 -0.0476 0.256 Uiso 1 1 calc R U
C39_2 C -0.4127(12) 0.6008(8) -0.0763(9) 0.197(5) Uani 1 1 d D U
H39_2 H -0.4358 0.6238 -0.0930 0.237 Uiso 1 1 calc R U
C38_2 C -0.3272(10) 0.6126(7) -0.0631(7) 0.176(4) Uani 1 1 d D U
H38_2 H -0.2957 0.6493 -0.0401 0.211 Uiso 1 1 calc R U
C28_2 C -0.3472(6) 0.3920(4) -0.1417(5) 0.105(3) Uani 1 1 d D U
C27_2 C -0.3020(7) 0.4534(4) -0.2323(4) 0.110(3) Uani 1 1 d D U
H27_2 H -0.2972 0.4147 -0.2482 0.132 Uiso 1 1 calc R U
C26_2 C -0.3095(8) 0.4868(4) -0.2669(4) 0.119(3) Uani 1 1 d D U
C25_2 C -0.3156(8) 0.5448(4) -0.2427(4) 0.129(4) Uani 1 1 d D U
H25_2 H -0.3208 0.5674 -0.2655 0.154 Uiso 1 1 calc R U
C24_2 C -0.3139(7) 0.5689(4) -0.1845(4) 0.124(4) Uani 1 1 d D U
H24_2 H -0.3178 0.6078 -0.1685 0.149 Uiso 1 1 calc R U
C23_2 C -0.3064(7) 0.5362(4) -0.1501(3) 0.120(3) Uani 1 1 d D U
C22_2 C -0.3016(7) 0.4773(4) -0.1747(3) 0.105(3) Uani 1 1 d D U
C20_2 C -0.2434(6) 0.4809(3) -0.0804(4) 0.097(3) Uani 1 1 d D U
C19_2 C -0.2471(6) 0.5402(4) -0.0569(4) 0.108(3) Uani 1 1 d D U
C18_2 C -0.1996(7) 0.5768(4) -0.0045(4) 0.106(3) Uani 1 1 d D U
H18_2 H -0.2044 0.6153 0.0127 0.127 Uiso 1 1 calc R U
C17_2 C -0.1448(6) 0.5557(4) 0.0222(4) 0.103(3) Uani 1 1 d D U
H17_2 H -0.1120 0.5806 0.0567 0.123 Uiso 1 1 calc R U
C16_2 C -0.1384(5) 0.4980(4) -0.0018(4) 0.091(3) Uani 1 1 d D U
C15_2 C -0.1879(5) 0.4610(3) -0.0539(4) 0.094(3) Uani 1 1 d D U
H15_2 H -0.1832 0.4224 -0.0708 0.112 Uiso 1 1 calc R U
C14_2 C -0.3147(9) 0.4618(6) -0.3275(5) 0.123(4) Uani 1 1 d D U
C13_2 C -0.3258(9) 0.4425(6) -0.3786(5) 0.128(4) Uani 1 1 d D U
C12_2 C -0.3389(8) 0.3582(4) -0.4664(4) 0.106(3) Uani 1 1 d D U
H12_2 H -0.3316 0.3357 -0.4437 0.127 Uiso 1 1 calc R U
C11_2 C -0.3360(9) 0.4174(5) -0.4400(4) 0.127(4) Uani 1 1 d D U
C10_2 C -0.3445(9) 0.4525(5) -0.4731(5) 0.151(5) Uani 1 1 d D U
H10_2 H -0.3389 0.4930 -0.4560 0.181 Uiso 1 1 calc R U
C9_2 C -0.3613(8) 0.4251(5) -0.5318(5) 0.147(4) Uani 1 1 d D U
H9_2 H -0.3691 0.4472 -0.5548 0.177 Uiso 1 1 calc R U
C8_2 C -0.3668(8) 0.3649(5) -0.5573(4) 0.128(4) Uani 1 1 d D U
H8_2 H -0.3807 0.3470 -0.5970 0.153 Uiso 1 1 calc R U
C7_2 C -0.0825(6) 0.4751(4) 0.0255(4) 0.092(3) Uani 1 1 d D U
C6_2 C -0.0373(6) 0.4558(4) 0.0471(4) 0.092(3) Uani 1 1 d D U
C5_2 C 0.0061(6) 0.3691(3) 0.0534(4) 0.079(3) Uani 1 1 d D U
H5_2 H -0.0314 0.3467 0.0206 0.095 Uiso 1 1 calc R U
C3_2 C 0.0691(6) 0.4629(4) 0.1228(4) 0.102(3) Uani 1 1 d D U
H3_2 H 0.0754 0.5036 0.1378 0.123 Uiso 1 1 calc R U
C2_2 C 0.1137(6) 0.4355(4) 0.1494(4) 0.104(3) Uani 1 1 d D U
H2_2 H 0.1508 0.4579 0.1825 0.125 Uiso 1 1 calc R U
C1_2 C 0.1033(6) 0.3760(4) 0.1272(4) 0.095(3) Uani 1 1 d D U
H1_2 H 0.1341 0.3581 0.1455 0.114 Uiso 1 1 calc R U
C1_3 C -0.0779(6) 0.2722(5) 0.1337(4) 0.097(3) Uani 1 1 d D U
H1_3 H -0.0318 0.2871 0.1607 0.116 Uiso 1 1 calc R U
C37_3 C -0.2843(6) -0.0267(4) -0.3314(5) 0.098(3) Uani 1 1 d D U
H37A_3 H -0.2833 -0.0405 -0.3720 0.117 Uiso 1 1 calc R U
H37B_3 H -0.2460 -0.0408 -0.3121 0.117 Uiso 1 1 calc R U
C36_3 C -0.2654(5) 0.0411(4) -0.3070(4) 0.087(2) Uani 1 1 d D U
H36_3 H -0.2140 0.0568 -0.3122 0.104 Uiso 1 1 calc R U
C35_3 C -0.3641(6) -0.0509(4) -0.3229(4) 0.093(2) Uani 1 1 d D U
H35_3 H -0.3760 -0.0942 -0.3382 0.111 Uiso 1 1 calc R U
C34_3 C -0.2675(5) 0.0629(5) -0.2436(4) 0.084(3) Uani 1 1 d D U
H34A_3 H -0.2287 0.0505 -0.2228 0.101 Uiso 1 1 calc R U
H34B_3 H -0.2565 0.1057 -0.2283 0.101 Uiso 1 1 calc R U
C33_3 C -0.3655(7) -0.0294(4) -0.2596(4) 0.094(3) Uani 1 1 d D U
H33A_3 H -0.3278 -0.0432 -0.2394 0.113 Uiso 1 1 calc R U
H33B_3 H -0.4161 -0.0448 -0.2540 0.113 Uiso 1 1 calc R U
C32_3 C -0.3254(5) 0.0625(4) -0.3380(4) 0.087(2) Uani 1 1 d D U
H32A_3 H -0.3145 0.1053 -0.3222 0.105 Uiso 1 1 calc R U
H32B_3 H -0.3237 0.0503 -0.3784 0.105 Uiso 1 1 calc R U
C31_3 C -0.4230(6) -0.0299(4) -0.3546(4) 0.095(3) Uani 1 1 d D U
H31A_3 H -0.4220 -0.0437 -0.3951 0.114 Uiso 1 1 calc R U
H31B_3 H -0.4743 -0.0457 -0.3502 0.114 Uiso 1 1 calc R U
C30_3 C -0.3467(5) 0.0375(4) -0.2363(4) 0.082(2) Uani 1 1 d D U
H30_3 H -0.3475 0.0512 -0.1953 0.098 Uiso 1 1 calc R U
C29_3 C -0.4048(5) 0.0365(4) -0.3307(3) 0.083(2) Uani 1 1 d D U
H29_3 H -0.4434 0.0498 -0.3514 0.100 Uiso 1 1 calc R U
N1_3 N -0.0762(6) 0.2530(4) 0.0793(4) 0.088(2) Uani 1 1 d . U
N2_3 N -0.4604(6) 0.2234(4) -0.5429(4) 0.094(2) Uani 1 1 d . U
N3_3 N -0.5911(5) 0.0887(4) -0.2107(3) 0.082(2) Uani 1 1 d D U
C4_3 C -0.2119(6) 0.2229(5) 0.0556(4) 0.093(3) Uani 1 1 d D U
C11_3 C -0.5386(6) 0.1976(5) -0.4831(4) 0.093(3) Uani 1 1 d D U
C12_3 C -0.4676(5) 0.2078(5) -0.4982(4) 0.084(3) Uani 1 1 d D U
H12_3 H -0.4245 0.2036 -0.4765 0.101 Uiso 1 1 calc R U
C43_3 C -0.8270(14) 0.0676(10) -0.0279(9) 0.203(7) Uani 1 1 d D U
H43A_3 H -0.8749 0.0479 -0.0224 0.305 Uiso 1 1 calc . U
H43B_3 H -0.8044 0.1027 0.0052 0.305 Uiso 1 1 calc . U
H43C_3 H -0.7924 0.0417 -0.0330 0.305 Uiso 1 1 calc . U
C42_3 C -0.8416(11) 0.0836(9) -0.0796(7) 0.167(5) Uani 1 1 d D U
H42A_3 H -0.8552 0.1215 -0.0691 0.200 Uiso 1 1 calc R U
H42B_3 H -0.8846 0.0543 -0.1076 0.200 Uiso 1 1 calc R U
C41_3 C -0.7711(10) 0.0870(8) -0.1056(7) 0.145(4) Uani 1 1 d D U
H41A_3 H -0.7278 0.1145 -0.0764 0.174 Uiso 1 1 calc R U
H41B_3 H -0.7594 0.0484 -0.1173 0.174 Uiso 1 1 calc R U
C40_3 C -0.7793(8) 0.1060(7) -0.1564(6) 0.123(3) Uani 1 1 d D U
H40A_3 H -0.8115 0.0736 -0.1896 0.148 Uiso 1 1 calc R U
H40B_3 H -0.8043 0.1388 -0.1486 0.148 Uiso 1 1 calc R U
C39_3 C -0.7018(7) 0.1246(6) -0.1693(5) 0.113(3) Uani 1 1 d D U
H39A_3 H -0.6661 0.1495 -0.1337 0.135 Uiso 1 1 calc R U
H39B_3 H -0.7064 0.1481 -0.1933 0.135 Uiso 1 1 calc R U
C38_3 C -0.6693(7) 0.0735(5) -0.1990(5) 0.093(3) Uani 1 1 d D U
H38A_3 H -0.6679 0.0491 -0.1757 0.112 Uiso 1 1 calc R U
H38B_3 H -0.7045 0.0498 -0.2352 0.112 Uiso 1 1 calc R U
C28_3 C -0.4063(5) 0.0603(4) -0.2666(4) 0.078(2) Uani 1 1 d D U
C27_3 C -0.5008(4) 0.1360(4) -0.3158(3) 0.070(2) Uani 1 1 d D U
H27_3 H -0.4519 0.1434 -0.3240 0.084 Uiso 1 1 calc R U
C26_3 C -0.5619(5) 0.1463(4) -0.3470(3) 0.074(2) Uani 1 1 d D U
C25_3 C -0.6334(5) 0.1379(4) -0.3328(4) 0.078(3) Uani 1 1 d D U
H25_3 H -0.6744 0.1459 -0.3531 0.093 Uiso 1 1 calc R U
C24_3 C -0.6449(4) 0.1179(4) -0.2890(3) 0.079(3) Uani 1 1 d D U
H24_3 H -0.6936 0.1116 -0.2803 0.094 Uiso 1 1 calc R U
C23_3 C -0.5831(5) 0.1069(4) -0.2575(3) 0.072(2) Uani 1 1 d D U
C22_3 C -0.5113(5) 0.1144(4) -0.2720(3) 0.070(2) Uani 1 1 d D U
C21_3 C -0.4480(6) 0.0953(5) -0.2406(4) 0.072(2) Uani 1 1 d . U
C20_3 C -0.4527(4) 0.1132(5) -0.1788(3) 0.075(2) Uani 1 1 d D U
C19_3 C -0.5262(5) 0.1039(5) -0.1666(3) 0.083(3) Uani 1 1 d D U
C18_3 C -0.5341(5) 0.1118(6) -0.1106(3) 0.104(4) Uani 1 1 d D U
H18_3 H -0.5830 0.1023 -0.1031 0.124 Uiso 1 1 calc R U
C17_3 C -0.4710(5) 0.1335(6) -0.0663(3) 0.114(4) Uani 1 1 d D U
H17_3 H -0.4773 0.1394 -0.0290 0.136 Uiso 1 1 calc R U
C16_3 C -0.3966(5) 0.1468(5) -0.0772(3) 0.097(3) Uani 1 1 d D U
C15_3 C -0.3882(5) 0.1380(4) -0.1328(3) 0.089(3) Uani 1 1 d D U
H15_3 H -0.3395 0.1487 -0.1400 0.107 Uiso 1 1 calc R U
C14_3 C -0.5523(7) 0.1663(5) -0.3943(4) 0.081(3) Uani 1 1 d D U
C13_3 C -0.5467(7) 0.1806(5) -0.4343(4) 0.087(3) Uani 1 1 d D U
C10_3 C -0.6038(6) 0.2014(6) -0.5170(4) 0.112(3) Uani 1 1 d D U
H10_3 H -0.6524 0.1927 -0.5088 0.135 Uiso 1 1 calc R U
C9_3 C -0.5943(7) 0.2184(5) -0.5633(4) 0.125(4) Uani 1 1 d D U
H9_3 H -0.6366 0.2221 -0.5862 0.149 Uiso 1 1 calc R U
C8_3 C -0.5218(7) 0.2299(6) -0.5755(4) 0.114(3) Uani 1 1 d D U
H8_3 H -0.5152 0.2421 -0.6061 0.137 Uiso 1 1 calc R U
C7_3 C -0.3325(6) 0.1756(6) -0.0291(4) 0.110(4) Uani 1 1 d D U
C6_3 C -0.2812(6) 0.1972(6) 0.0110(4) 0.109(4) Uani 1 1 d D U
C5_3 C -0.1401(5) 0.2282(5) 0.0403(4) 0.089(3) Uani 1 1 d D U
H5_3 H -0.1375 0.2140 0.0017 0.107 Uiso 1 1 calc R U
C3_3 C -0.2154(6) 0.2455(5) 0.1119(3) 0.101(3) Uani 1 1 d D U
H3_3 H -0.2626 0.2441 0.1232 0.122 Uiso 1 1 calc R U
C2_3 C -0.1468(6) 0.2708(5) 0.1520(4) 0.104(3) Uani 1 1 d D U
H2_3 H -0.1471 0.2867 0.1908 0.124 Uiso 1 1 calc R U
C1_4 C -0.0144(8) 0.1373(4) 0.0605(4) 0.111(4) Uani 1 1 d D U
H1_4 H -0.0045 0.1596 0.0995 0.133 Uiso 1 1 calc R U
C34_4 C 0.0777(7) 0.1595(4) -0.2898(4) 0.107(3) Uani 1 1 d D U
H34A_4 H 0.1233 0.1758 -0.2592 0.129 Uiso 1 1 calc R U
H34B_4 H 0.0352 0.1739 -0.2749 0.129 Uiso 1 1 calc R U
C33_4 C 0.1265(6) 0.0712(5) -0.3317(4) 0.101(3) Uani 1 1 d D U
H33A_4 H 0.1151 0.0284 -0.3444 0.121 Uiso 1 1 calc R U
H33B_4 H 0.1716 0.0869 -0.3007 0.121 Uiso 1 1 calc R U
C32_4 C 0.0218(6) 0.1536(4) -0.3874(5) 0.106(3) Uani 1 1 d D U
H32A_4 H 0.0314 0.1663 -0.4189 0.127 Uiso 1 1 calc R U
H32B_4 H -0.0218 0.1678 -0.3740 0.127 Uiso 1 1 calc R U
C31_4 C 0.0719(6) 0.0638(5) -0.4286(4) 0.096(3) Uani 1 1 d D U
H31A_4 H 0.0599 0.0211 -0.4405 0.115 Uiso 1 1 calc R U
H31B_4 H 0.0814 0.0741 -0.4615 0.115 Uiso 1 1 calc R U
C30_4 C 0.0590(5) 0.0926(4) -0.3102(4) 0.090(2) Uani 1 1 d D U
H30_4 H 0.0494 0.0801 -0.2782 0.108 Uiso 1 1 calc R U
C29_4 C 0.0037(5) 0.0872(4) -0.4075(4) 0.088(2) Uani 1 1 d D U
H29_4 H -0.0418 0.0708 -0.4389 0.106 Uiso 1 1 calc R U
N1_4 N -0.0036(6) 0.1655(4) 0.0238(4) 0.092(2) Uani 1 1 d . U
N2_4 N -0.3580(6) 0.1593(4) -0.5979(4) 0.090(2) Uani 1 1 d . U
N3_4 N -0.1158(5) -0.0963(3) -0.4022(3) 0.088(2) Uani 1 1 d D U
C10_4 C -0.3605(6) 0.0391(4) -0.6472(4) 0.098(3) Uani 1 1 d D U
H10_4 H -0.3636 -0.0012 -0.6633 0.118 Uiso 1 1 calc R U
C12_4 C -0.3326(6) 0.1294(4) -0.5648(4) 0.083(3) Uani 1 1 d D U
H12_4 H -0.3148 0.1492 -0.5255 0.099 Uiso 1 1 calc R U
C19_4 C -0.0971(6) -0.0684(4) -0.3424(3) 0.080(3) Uani 1 1 d D U
C20_4 C -0.0785(6) -0.0069(3) -0.3190(3) 0.074(2) Uani 1 1 d D U
C43_4 C 0.1651(11) -0.0711(8) -0.3124(8) 0.161(6) Uani 1 1 d D U
H43A_4 H 0.2061 -0.0690 -0.2828 0.242 Uiso 1 1 calc . U
H43B_4 H 0.1188 -0.0686 -0.2976 0.242 Uiso 1 1 calc . U
H43C_4 H 0.1790 -0.0389 -0.3254 0.242 Uiso 1 1 calc . U
C42_4 C 0.1512(10) -0.1294(7) -0.3624(7) 0.137(4) Uani 1 1 d D U
H42A_4 H 0.1996 -0.1412 -0.3650 0.164 Uiso 1 1 calc R U
H42B_4 H 0.1159 -0.1597 -0.3553 0.164 Uiso 1 1 calc R U
C41_4 C 0.1199(9) -0.1249(7) -0.4152(7) 0.135(4) Uani 1 1 d D U
H41A_4 H 0.1210 -0.1607 -0.4459 0.161 Uiso 1 1 calc R U
H41B_4 H 0.1543 -0.0924 -0.4198 0.161 Uiso 1 1 calc R U
C40_4 C 0.0377(8) -0.1154(6) -0.4240(6) 0.122(4) Uani 1 1 d D U
H40A_4 H 0.0380 -0.0761 -0.3985 0.146 Uiso 1 1 calc R U
H40B_4 H 0.0227 -0.1172 -0.4630 0.146 Uiso 1 1 calc R U
C39_4 C -0.0221(8) -0.1601(6) -0.4133(6) 0.114(4) Uani 1 1 d D U
H39A_4 H -0.0173 -0.1994 -0.4348 0.136 Uiso 1 1 calc R U
H39B_4 H -0.0111 -0.1545 -0.3729 0.136 Uiso 1 1 calc R U
C38_4 C -0.1033(8) -0.1564(5) -0.4295(6) 0.106(3) Uani 1 1 d D U
H38A_4 H -0.1172 -0.1680 -0.4708 0.127 Uiso 1 1 calc R U
H38B_4 H -0.1372 -0.1842 -0.4184 0.127 Uiso 1 1 calc R U
C37_4 C 0.1598(6) 0.1576(4) -0.3608(5) 0.112(3) Uani 1 1 d D U
H37A_4 H 0.2054 0.1748 -0.3303 0.134 Uiso 1 1 calc R U
H37B_4 H 0.1697 0.1703 -0.3923 0.134 Uiso 1 1 calc R U
C36_4 C 0.0919(6) 0.1789(4) -0.3394(4) 0.108(3) Uani 1 1 d D U
H36_4 H 0.1036 0.2221 -0.3262 0.129 Uiso 1 1 calc R U
C35_4 C 0.1434(5) 0.0905(4) -0.3810(4) 0.103(3) Uani 1 1 d D U
H35_4 H 0.1876 0.0767 -0.3945 0.123 Uiso 1 1 calc R U
C28_4 C -0.0121(5) 0.0659(4) -0.3587(4) 0.083(2) Uani 1 1 d D U
C27_4 C -0.1790(5) 0.0209(3) -0.4415(4) 0.077(3) Uani 1 1 d D U
H27_4 H -0.1689 0.0619 -0.4274 0.092 Uiso 1 1 calc R U
C26_4 C -0.2350(5) -0.0113(4) -0.4905(4) 0.078(3) Uani 1 1 d D U
C25_4 C -0.2521(5) -0.0727(4) -0.5098(4) 0.082(3) Uani 1 1 d D U
H25_4 H -0.2920 -0.0946 -0.5413 0.098 Uiso 1 1 calc R U
C24_4 C -0.2108(6) -0.1012(3) -0.4829(4) 0.087(3) Uani 1 1 d D U
H24_4 H -0.2205 -0.1422 -0.4975 0.104 Uiso 1 1 calc R U
C23_4 C -0.1539(5) -0.0685(3) -0.4333(3) 0.077(2) Uani 1 1 d D U
C22_4 C -0.1380(5) -0.0073(3) -0.4134(3) 0.075(2) Uani 1 1 d D U
C21_4 C -0.0724(7) 0.0246(5) -0.3617(5) 0.079(2) Uani 1 1 d . U
C18_4 C -0.0997(7) -0.1009(3) -0.3065(4) 0.090(3) Uani 1 1 d D U
H18_4 H -0.1087 -0.1419 -0.3220 0.108 Uiso 1 1 calc R U
C17_4 C -0.0889(7) -0.0726(3) -0.2481(3) 0.095(3) Uani 1 1 d D U
H17_4 H -0.0911 -0.0946 -0.2244 0.114 Uiso 1 1 calc R U
C16_4 C -0.0748(6) -0.0114(4) -0.2243(3) 0.090(3) Uani 1 1 d D U
C15_4 C -0.0712(6) 0.0215(3) -0.2602(3) 0.083(3) Uani 1 1 d D U
H15_4 H -0.0640 0.0623 -0.2447 0.099 Uiso 1 1 calc R U
C14_4 C -0.2732(7) 0.0183(5) -0.5229(5) 0.089(3) Uani 1 1 d D U
C13_4 C -0.3014(7) 0.0417(5) -0.5526(5) 0.094(3) Uani 1 1 d D U
C11_4 C -0.3329(7) 0.0701(4) -0.5887(4) 0.086(3) Uani 1 1 d D U
C9_4 C -0.3829(6) 0.0704(4) -0.6804(4) 0.097(3) Uani 1 1 d D U
H9_4 H -0.3998 0.0512 -0.7199 0.116 Uiso 1 1 calc R U
C8_4 C -0.3808(6) 0.1296(4) -0.6560(4) 0.091(3) Uani 1 1 d D U
H8_4 H -0.3951 0.1499 -0.6794 0.109 Uiso 1 1 calc R U
C7_4 C -0.0656(9) 0.0170(5) -0.1634(3) 0.111(4) Uani 1 1 d D U
C6_4 C -0.0580(8) 0.0406(4) -0.1136(3) 0.104(4) Uani 1 1 d D U
C5_4 C -0.0174(7) 0.1335(4) -0.0311(4) 0.093(3) Uani 1 1 d D U
H5_4 H -0.0102 0.1529 -0.0566 0.112 Uiso 1 1 calc R U
C4_4 C -0.0420(8) 0.0727(4) -0.0531(4) 0.106(3) Uani 1 1 d D U
C3_4 C -0.0538(8) 0.0441(4) -0.0153(3) 0.119(4) Uani 1 1 d D U
H3_4 H -0.0713 0.0032 -0.0287 0.143 Uiso 1 1 calc R U
C2_4 C -0.0394(7) 0.0768(5) 0.0429(4) 0.122(4) Uani 1 1 d D U
H2_4 H -0.0465 0.0584 0.0693 0.147 Uiso 1 1 calc R U
S1_5 S -0.1196(3) 0.22967(19) -0.10099(14) 0.1189(13) Uani 1 1 d D U
C5_5 C -0.2014(6) 0.2294(5) -0.2043(4) 0.100(2) Uani 1 1 d D U
H5_5 H -0.2444 0.2435 -0.1888 0.120 Uiso 1 1 calc R U
C4_5 C -0.1926(7) 0.2153(6) -0.2612(4) 0.113(3) Uani 1 1 d D U
H4_5 H -0.2284 0.2182 -0.2925 0.135 Uiso 1 1 calc R U
C3_5 C -0.1252(7) 0.1959(6) -0.2661(4) 0.125(3) Uani 1 1 d D U
H3_5 H -0.1049 0.1833 -0.3012 0.150 Uiso 1 1 calc R U
C2_5 C -0.0904(6) 0.1990(6) -0.2122(4) 0.115(2) Uani 1 1 d D U
H2_5 H -0.0413 0.1887 -0.2031 0.138 Uiso 1 1 calc R U
C1_5 C -0.1365(6) 0.2197(4) -0.1731(4) 0.100(2) Uani 1 1 d D U
O3_5 O -0.1513(7) 0.2798(5) -0.0708(4) 0.149(3) Uani 1 1 d . U
O2_5 O -0.1551(7) 0.1741(5) -0.0977(4) 0.146(3) Uani 1 1 d . U
O1_5 O -0.0398(6) 0.2406(5) -0.0802(4) 0.138(3) Uani 1 1 d . U
C1_6 C -0.0960(6) 0.3513(4) -0.2321(4) 0.135(2) Uani 1 1 d D U
C2_6 C -0.1124(7) 0.3644(6) -0.1769(4) 0.131(2) Uani 1 1 d D U
H2_6 H -0.1582 0.3771 -0.1653 0.157 Uiso 1 1 calc R U
C3_6 C -0.0531(7) 0.3553(6) -0.1417(4) 0.142(3) Uani 1 1 d D U
H3_6 H -0.0498 0.3608 -0.1011 0.171 Uiso 1 1 calc R U
S1_6 S -0.1508(3) 0.3600(2) -0.2905(2) 0.1472(15) Uani 1 1 d D U
O3_6 O -0.1216(9) 0.3276(7) -0.3407(5) 0.193(4) Uani 1 1 d . U
O2_6 O -0.1312(7) 0.4229(6) -0.2796(7) 0.185(4) Uani 1 1 d . U
O1_6 O -0.2329(7) 0.3359(5) -0.2908(5) 0.156(3) Uani 1 1 d . U
C5_6 C -0.0261(7) 0.3333(7) -0.2307(5) 0.146(2) Uani 1 1 d D U
H5_6 H -0.0001 0.3213 -0.2629 0.175 Uiso 1 1 calc R U
C4_6 C -0.0017(7) 0.3338(7) -0.1751(5) 0.148(3) Uani 1 1 d D U
H4_6 H 0.0454 0.3233 -0.1616 0.177 Uiso 1 1 calc R U
S1_7 S 0.1545(2) 0.25898(19) 0.21363(15) 0.1171(12) Uani 1 1 d D U
C5_7 C 0.3047(6) 0.2776(5) 0.1925(5) 0.135(2) Uani 1 1 d D U
H5_7 H 0.3165 0.3207 0.2111 0.162 Uiso 1 1 calc R U
C4_7 C 0.3551(6) 0.2454(6) 0.1686(6) 0.147(3) Uani 1 1 d D U
H4_7 H 0.4077 0.2614 0.1659 0.177 Uiso 1 1 calc R U
C3_7 C 0.3159(7) 0.1851(5) 0.1470(5) 0.149(3) Uani 1 1 d D U
H3_7 H 0.3369 0.1518 0.1271 0.179 Uiso 1 1 calc R U
C2_7 C 0.2427(6) 0.1812(5) 0.1607(5) 0.133(3) Uani 1 1 d D U
H2_7 H 0.2034 0.1447 0.1519 0.159 Uiso 1 1 calc R U
C1_7 C 0.2355(6) 0.2387(5) 0.1889(4) 0.119(2) Uani 1 1 d D U
O3_7 O 0.1833(8) 0.3159(6) 0.2574(5) 0.184(4) Uani 1 1 d . U
O2_7 O 0.1245(7) 0.2183(6) 0.2377(5) 0.173(3) Uani 1 1 d . U
O1_7 O 0.1086(6) 0.2625(5) 0.1679(4) 0.144(3) Uani 1 1 d . U
C1_8 C 0.4230(5) 0.2293(5) 0.2853(4) 0.114(2) Uani 1 1 d D U
O1_8 O 0.5316(11) 0.3101(8) 0.2824(10) 0.332(6) Uani 1 1 d . U
S1_8 S 0.5179(2) 0.2490(2) 0.27676(19) 0.1455(15) Uani 1 1 d D U
O3_8 O 0.5252(9) 0.2124(12) 0.2230(6) 0.300(6) Uani 1 1 d . U
O2_8 O 0.5676(5) 0.2441(5) 0.3244(4) 0.133(3) Uani 1 1 d . U
C5_8 C 0.3790(6) 0.2685(5) 0.3115(5) 0.132(3) Uani 1 1 d D U
H5_8 H 0.3962 0.3117 0.3278 0.158 Uiso 1 1 calc R U
C4_8 C 0.3093(6) 0.2355(6) 0.3131(5) 0.133(3) Uani 1 1 d D U
H4_8 H 0.2677 0.2512 0.3294 0.159 Uiso 1 1 calc R U
C3_8 C 0.3059(6) 0.1752(5) 0.2827(6) 0.132(3) Uani 1 1 d D U
H3_8 H 0.2626 0.1416 0.2754 0.158 Uiso 1 1 calc R U
C2_8 C 0.3773(6) 0.1724(4) 0.2680(6) 0.126(2) Uani 1 1 d D U
H2_8 H 0.3921 0.1362 0.2472 0.151 Uiso 1 1 calc R U
O1_14 O -0.2184(12) 0.2282(7) -0.4367(7) 0.287(7) Uani 1 1 d D U
C1_14 C -0.1595(11) 0.1981(9) -0.4318(12) 0.243(10) Uani 1 1 d D U
H1A_14 H -0.1608 0.1693 -0.4685 0.364 Uiso 1 1 calc . U
H1B_14 H -0.1674 0.1787 -0.4049 0.364 Uiso 1 1 calc . U
H1C_14 H -0.1102 0.2259 -0.4185 0.364 Uiso 1 1 calc . U
O1_18 O -0.10980(14) 0.4325(2) -0.39771(17) 0.385(13) Uani 1 1 d D .
H1_18 H -0.05570(13) 0.4403(4) -0.3870(3) 0.577 Uiso 1 1 d D U
H2_18 H -0.1247(3) 0.4004(2) -0.43295(16) 0.577 Uiso 1 1 d D U
C1_9 C -0.2505(18) -0.0087(8) -0.0969(12) 0.278(12) Uani 1 1 d D U
H1A_9 H -0.2926 -0.0308 -0.1288 0.417 Uiso 1 1 calc . U
H1B_9 H -0.2605 -0.0175 -0.0638 0.417 Uiso 1 1 calc . U
H1C_9 H -0.2037 -0.0194 -0.1060 0.417 Uiso 1 1 calc . U
O1_9 O -0.2425(13) 0.0521(8) -0.0852(10) 0.306(9) Uani 1 1 d D U

loop_
_atom_site_aniso_label
_atom_site_aniso_U_11
_atom_site_aniso_U_22
_atom_site_aniso_U_33
_atom_site_aniso_U_23
_atom_site_aniso_U_13
_atom_site_aniso_U_12
Pd01 0.0843(8) 0.0869(7) 0.0582(6) 0.0087(5) -0.0112(5) 0.0210(5)
Fe1 0.0921(17) 0.1291(15) 0.0864(12) 0.0238(10) -0.0060(10) 0.0312(11)
Pd02 0.0745(9) 0.1035(7) 0.0732(6) 0.0171(5) -0.0100(5) 0.0211(5)
Fe2 0.1050(17) 0.1408(16) 0.0921(12) 0.0418(11) -0.0037(11) 0.0450(12)
C1_1 0.102(5) 0.136(8) 0.066(5) 0.027(5) -0.007(4) 0.049(5)
C37_1 0.243(8) 0.144(7) 0.142(8) 0.001(6) -0.027(6) 0.063(5)
C36_1 0.200(7) 0.163(7) 0.129(6) 0.006(6) 0.030(6) 0.091(5)
C35_1 0.193(7) 0.122(6) 0.140(6) 0.028(5) -0.039(6) 0.006(6)
C34_1 0.206(8) 0.163(7) 0.107(6) 0.004(5) 0.033(5) 0.081(6)
C33_1 0.183(7) 0.108(6) 0.118(7) 0.010(5) -0.040(6) 0.007(5)
C32_1 0.157(7) 0.131(8) 0.133(6) 0.008(6) 0.013(6) 0.071(5)
C31_1 0.171(8) 0.117(6) 0.132(5) 0.038(5) -0.020(6) 0.013(6)
C30_1 0.151(7) 0.106(5) 0.086(4) -0.001(4) -0.003(5) 0.033(5)
C29_1 0.136(7) 0.096(5) 0.102(5) 0.012(4) 0.002(5) 0.041(4)
C3_1 0.083(6) 0.110(7) 0.081(5) 0.015(5) -0.009(4) 0.026(5)
C4_1 0.081(6) 0.082(6) 0.075(4) 0.008(4) -0.007(4) 0.019(5)
C5_1 0.080(5) 0.066(6) 0.073(5) 0.016(4) -0.009(4) 0.010(5)
C6_1 0.069(7) 0.093(7) 0.070(4) 0.004(4) -0.010(4) 0.016(6)
C7_1 0.080(8) 0.083(7) 0.069(4) 0.002(4) -0.012(4) 0.016(6)
N1_1 0.096(4) 0.087(5) 0.062(4) 0.014(4) -0.007(3) 0.034(3)
N3_1 0.066(5) 0.136(6) 0.084(4) 0.022(4) 0.004(3) 0.039(4)
N2_1 0.076(4) 0.126(6) 0.098(5) 0.036(5) -0.006(3) 0.024(4)
C41_1 0.32(2) 0.34(2) 0.31(2) -0.029(13) 0.027(18) 0.083(12)
C40_1 0.174(14) 0.305(10) 0.226(12) 0.010(11) 0.061(12) -0.018(9)
C39_1 0.134(11) 0.276(10) 0.192(10) 0.059(7) 0.057(8) -0.005(9)
C38_1 0.077(6) 0.253(8) 0.128(7) 0.054(7) 0.035(5) 0.059(7)
C28_1 0.107(7) 0.097(4) 0.078(4) 0.006(3) -0.003(5) 0.028(4)
C27_1 0.069(6) 0.096(7) 0.085(4) 0.012(6) -0.005(4) 0.027(5)
C26_1 0.086(5) 0.104(7) 0.084(4) -0.001(6) -0.012(4) 0.028(5)
C25_1 0.101(6) 0.121(8) 0.073(5) 0.000(6) -0.008(4) 0.041(6)
C24_1 0.094(6) 0.111(8) 0.078(4) 0.000(6) -0.002(4) 0.044(6)
C23_1 0.070(5) 0.103(7) 0.076(4) 0.005(5) -0.005(4) 0.029(5)
C22_1 0.058(5) 0.086(6) 0.082(3) 0.004(4) -0.004(3) 0.013(5)
C21_1 0.065(6) 0.089(4) 0.079(3) 0.009(3) -0.001(4) 0.014(4)
C20_1 0.052(6) 0.075(5) 0.079(4) 0.006(4) -0.004(4) -0.002(4)
C19_1 0.048(6) 0.094(6) 0.079(4) 0.010(4) -0.008(3) 0.006(4)
C18_1 0.055(7) 0.097(7) 0.078(5) 0.007(4) -0.014(4) 0.008(4)
C17_1 0.062(7) 0.082(6) 0.084(5) 0.009(4) -0.010(4) 0.009(4)
C16_1 0.058(6) 0.075(6) 0.074(4) 0.000(4) -0.015(4) 0.001(4)
C15_1 0.059(6) 0.078(6) 0.074(4) 0.003(4) -0.007(4) 0.005(4)
C14_1 0.091(6) 0.105(8) 0.094(6) 0.004(6) -0.021(4) 0.020(6)
C13_1 0.081(5) 0.120(8) 0.102(6) 0.023(6) -0.018(5) 0.015(7)
C12_1 0.077(4) 0.108(7) 0.101(5) 0.038(6) -0.007(4) 0.030(6)
C11_1 0.078(4) 0.141(8) 0.101(5) 0.033(6) -0.014(4) 0.010(7)
C10_1 0.063(6) 0.216(11) 0.111(5) 0.059(6) -0.014(4) 0.002(8)
C9_1 0.066(7) 0.243(11) 0.114(6) 0.070(7) -0.009(4) 0.014(8)
C8_1 0.059(6) 0.206(10) 0.092(5) 0.045(6) -0.013(4) 0.013(7)
C2_1 0.098(6) 0.140(8) 0.073(5) 0.019(5) -0.011(5) 0.049(6)
C4_2 0.071(7) 0.080(4) 0.085(6) 0.007(4) -0.003(4) 0.014(4)
C37_2 0.069(5) 0.093(5) 0.129(8) -0.029(5) -0.023(5) 0.004(6)
C36_2 0.073(6) 0.081(5) 0.105(6) -0.015(4) -0.021(5) 0.011(5)
C35_2 0.077(5) 0.103(6) 0.127(6) -0.031(5) -0.016(5) 0.014(5)
C34_2 0.072(6) 0.079(5) 0.105(6) -0.006(4) -0.023(5) 0.011(5)
C33_2 0.078(6) 0.095(7) 0.123(6) -0.033(5) -0.012(4) 0.010(5)
C32_2 0.096(7) 0.082(5) 0.109(5) -0.012(4) -0.036(5) 0.010(5)
C31_2 0.081(5) 0.110(6) 0.145(6) -0.014(5) -0.034(6) 0.013(6)
C30_2 0.076(5) 0.081(4) 0.108(5) -0.016(4) -0.015(5) 0.008(5)
C29_2 0.081(6) 0.083(5) 0.123(5) -0.010(4) -0.037(4) 0.010(4)
N1_2 0.072(6) 0.091(3) 0.056(5) 0.004(3) -0.014(3) 0.020(3)
N3_2 0.137(6) 0.079(5) 0.117(4) -0.031(4) -0.059(5) 0.038(4)
N2_2 0.103(7) 0.113(3) 0.091(4) 0.029(3) -0.009(5) 0.031(4)
C21_2 0.080(7) 0.069(4) 0.096(4) -0.017(3) -0.027(4) 0.024(4)
C43_2 0.28(3) 0.204(10) 0.25(2) -0.061(14) -0.11(2) 0.011(13)
C42_2 0.226(9) 0.189(11) 0.211(15) -0.014(10) -0.080(10) 0.015(9)
C41_2 0.200(7) 0.209(10) 0.225(13) -0.037(11) -0.034(10) 0.041(8)
C40_2 0.204(6) 0.134(10) 0.215(12) -0.014(9) -0.076(9) 0.062(7)
C39_2 0.173(6) 0.129(9) 0.200(12) -0.042(8) -0.048(8) 0.073(6)
C38_2 0.175(6) 0.098(6) 0.156(8) -0.056(6) -0.092(7) 0.075(5)
C28_2 0.079(6) 0.076(4) 0.110(5) -0.011(3) -0.034(4) 0.019(4)
C27_2 0.100(9) 0.076(5) 0.104(4) -0.005(4) -0.037(6) 0.013(6)
C26_2 0.114(9) 0.089(5) 0.113(4) 0.003(4) -0.033(7) 0.029(6)
C25_2 0.128(10) 0.079(5) 0.132(5) 0.003(4) -0.033(8) 0.020(6)
C24_2 0.120(10) 0.069(5) 0.136(5) -0.005(4) -0.036(7) 0.030(6)
C23_2 0.113(9) 0.074(4) 0.119(4) -0.011(3) -0.048(6) 0.030(6)
C22_2 0.093(8) 0.072(4) 0.102(4) -0.011(3) -0.043(5) 0.029(5)
C20_2 0.086(7) 0.073(4) 0.085(5) -0.014(4) -0.026(4) 0.019(4)
C19_2 0.093(7) 0.079(4) 0.100(5) -0.022(4) -0.030(5) 0.031(4)
C18_2 0.107(8) 0.080(5) 0.082(6) -0.022(4) -0.019(5) 0.031(5)
C17_2 0.097(8) 0.089(5) 0.077(6) -0.015(5) -0.019(5) 0.024(5)
C16_2 0.071(7) 0.092(5) 0.075(6) -0.008(4) -0.009(4) 0.024(4)
C15_2 0.088(8) 0.075(5) 0.081(6) -0.009(4) -0.017(4) 0.024(4)
C14_2 0.124(10) 0.105(8) 0.116(3) 0.014(5) -0.018(8) 0.049(7)
C13_2 0.134(10) 0.107(8) 0.116(3) 0.007(5) -0.007(8) 0.051(7)
C12_2 0.102(9) 0.108(5) 0.094(4) 0.018(4) 0.001(7) 0.039(6)
C11_2 0.136(10) 0.114(5) 0.115(4) 0.018(4) -0.005(7) 0.055(7)
C10_2 0.190(12) 0.115(6) 0.132(5) 0.027(4) -0.001(9) 0.057(8)
C9_2 0.185(12) 0.117(5) 0.130(5) 0.039(5) 0.001(9) 0.046(8)
C8_2 0.148(10) 0.120(5) 0.109(5) 0.035(4) -0.007(7) 0.052(7)
C7_2 0.087(8) 0.097(6) 0.066(6) 0.003(5) -0.005(4) 0.024(4)
C6_2 0.096(8) 0.085(5) 0.075(6) 0.006(5) 0.002(4) 0.029(4)
C5_2 0.061(7) 0.078(4) 0.070(6) 0.005(4) -0.012(4) 0.010(4)
C3_2 0.087(8) 0.078(5) 0.100(7) 0.000(5) -0.017(5) 0.007(5)
C2_2 0.091(9) 0.085(5) 0.095(7) 0.000(5) -0.019(5) 0.006(5)
C1_2 0.082(8) 0.088(4) 0.078(6) 0.000(5) -0.022(5) 0.018(5)
C1_3 0.079(5) 0.127(8) 0.058(4) 0.013(6) -0.015(4) 0.023(7)
C37_3 0.081(6) 0.098(5) 0.092(6) 0.008(5) 0.012(5) 0.020(5)
C36_3 0.065(5) 0.094(5) 0.081(5) 0.011(5) 0.006(4) 0.016(4)
C35_3 0.082(6) 0.083(5) 0.089(5) 0.009(4) 0.004(5) 0.014(4)
C34_3 0.057(5) 0.101(6) 0.076(4) 0.012(4) -0.008(5) 0.024(4)
C33_3 0.082(8) 0.094(4) 0.092(4) 0.017(5) 0.008(5) 0.023(4)
C32_3 0.071(6) 0.105(5) 0.062(5) 0.009(5) -0.002(4) 0.013(4)
C31_3 0.084(6) 0.088(5) 0.081(5) -0.001(4) -0.003(5) 0.018(4)
C30_3 0.067(5) 0.091(5) 0.073(4) 0.013(4) 0.001(4) 0.024(4)
C29_3 0.070(5) 0.089(4) 0.066(4) 0.003(4) -0.002(4) 0.019(4)
N1_3 0.087(4) 0.098(5) 0.060(4) 0.013(4) -0.009(3) 0.020(4)
N2_3 0.081(4) 0.124(6) 0.064(4) 0.023(4) -0.006(3) 0.032(4)
N3_3 0.049(4) 0.100(6) 0.074(4) 0.012(4) 0.000(3) 0.012(4)
C4_3 0.087(4) 0.108(7) 0.062(4) 0.013(5) -0.012(3) 0.020(6)
C11_3 0.063(5) 0.126(7) 0.070(4) 0.021(4) -0.014(4) 0.020(6)
C12_3 0.061(5) 0.107(7) 0.068(5) 0.020(4) -0.012(4) 0.025(5)
C43_3 0.230(19) 0.210(14) 0.215(8) 0.124(8) 0.081(9) 0.047(13)
C42_3 0.163(10) 0.187(12) 0.157(7) 0.067(7) 0.063(6) 0.027(10)
C41_3 0.134(9) 0.160(10) 0.147(6) 0.056(5) 0.041(6) 0.041(8)
C40_3 0.093(7) 0.150(9) 0.126(6) 0.037(6) 0.037(5) 0.040(6)
C39_3 0.076(6) 0.136(8) 0.109(7) 0.018(6) 0.016(5) 0.034(5)
C38_3 0.057(4) 0.118(7) 0.085(6) 0.020(5) 0.007(4) 0.012(5)
C28_3 0.054(5) 0.090(5) 0.066(4) 0.004(4) -0.004(3) 0.017(4)
C27_3 0.044(5) 0.084(6) 0.057(4) 0.001(4) -0.006(4) 0.013(4)
C26_3 0.051(5) 0.084(6) 0.057(4) -0.004(3) -0.013(4) 0.013(5)
C25_3 0.048(5) 0.091(7) 0.067(5) 0.001(4) -0.013(4) 0.021(5)
C24_3 0.047(5) 0.100(7) 0.053(5) -0.010(4) -0.009(4) 0.014(5)
C23_3 0.048(4) 0.084(6) 0.053(4) -0.008(4) -0.004(3) 0.011(4)
C22_3 0.045(4) 0.081(6) 0.054(4) -0.006(3) -0.007(3) 0.012(4)
C21_3 0.051(5) 0.078(5) 0.066(3) 0.008(4) -0.002(3) 0.012(4)
C20_3 0.050(4) 0.100(6) 0.069(3) 0.022(4) 0.005(3) 0.025(5)
C19_3 0.054(4) 0.114(7) 0.069(3) 0.020(5) 0.005(3) 0.024(6)
C18_3 0.066(5) 0.153(9) 0.073(4) 0.029(6) 0.008(3) 0.005(7)
C17_3 0.078(5) 0.163(10) 0.067(4) 0.015(7) 0.005(4) 0.007(8)
C16_3 0.065(5) 0.135(8) 0.072(4) 0.023(6) -0.009(3) 0.022(6)
C15_3 0.056(5) 0.118(8) 0.072(3) 0.015(6) -0.002(3) 0.014(6)
C14_3 0.060(7) 0.095(7) 0.054(4) -0.003(4) -0.020(4) 0.010(5)
C13_3 0.059(7) 0.113(7) 0.058(4) 0.005(4) -0.013(4) 0.010(6)
C10_3 0.062(6) 0.171(9) 0.092(5) 0.045(5) -0.016(4) 0.024(6)
C9_3 0.080(5) 0.192(10) 0.097(6) 0.058(5) -0.013(6) 0.034(7)
C8_3 0.082(4) 0.176(9) 0.076(6) 0.042(5) -0.009(4) 0.037(6)
C7_3 0.083(6) 0.137(9) 0.080(5) 0.017(7) -0.018(4) 0.017(7)
C6_3 0.088(5) 0.127(9) 0.078(5) 0.007(6) -0.019(4) 0.028(7)
C5_3 0.086(4) 0.094(7) 0.061(5) 0.005(5) -0.010(3) 0.018(6)
C3_3 0.076(6) 0.142(9) 0.067(4) 0.025(6) -0.008(4) 0.019(7)
C2_3 0.085(6) 0.146(9) 0.057(5) 0.017(6) -0.011(3) 0.027(7)
C1_4 0.148(10) 0.100(4) 0.071(5) 0.024(4) 0.009(7) 0.022(7)
C34_4 0.068(8) 0.108(5) 0.092(5) -0.013(5) 0.001(5) -0.009(5)
C33_4 0.048(5) 0.118(6) 0.096(5) 0.005(5) -0.003(5) -0.001(5)
C32_4 0.079(6) 0.091(4) 0.111(6) 0.010(5) -0.005(5) -0.002(5)
C31_4 0.058(6) 0.106(6) 0.093(5) 0.009(5) 0.011(4) -0.004(4)
C30_4 0.055(5) 0.107(5) 0.072(5) 0.001(4) -0.002(3) -0.001(5)
C29_4 0.062(5) 0.095(5) 0.078(5) 0.007(4) 0.001(4) 0.002(4)
N1_4 0.113(6) 0.095(3) 0.058(4) 0.020(3) -0.004(4) 0.030(4)
N2_4 0.072(6) 0.112(3) 0.067(4) 0.016(3) -0.008(4) 0.025(4)
N3_4 0.073(6) 0.077(4) 0.082(3) 0.000(3) -0.003(4) 0.013(4)
C10_4 0.070(8) 0.103(5) 0.085(4) 0.007(4) -0.018(6) 0.006(6)
C12_4 0.059(8) 0.103(4) 0.068(5) 0.015(4) -0.004(5) 0.015(5)
C19_4 0.055(7) 0.089(4) 0.079(3) 0.007(3) 0.015(5) 0.022(5)
C20_4 0.041(7) 0.085(4) 0.076(3) 0.004(3) 0.003(4) 0.017(5)
C43_4 0.140(15) 0.151(11) 0.146(8) 0.022(7) -0.029(11) 0.025(11)
C42_4 0.105(10) 0.139(9) 0.143(8) 0.034(6) 0.003(7) 0.019(8)
C41_4 0.099(6) 0.137(9) 0.139(6) 0.024(7) 0.001(7) 0.026(7)
C40_4 0.104(6) 0.114(8) 0.119(8) 0.009(6) 0.010(6) 0.029(5)
C39_4 0.096(6) 0.089(7) 0.120(8) -0.005(6) 0.002(6) 0.031(4)
C38_4 0.100(5) 0.086(5) 0.100(7) -0.003(5) -0.002(6) 0.034(5)
C37_4 0.070(6) 0.113(5) 0.109(7) 0.004(5) 0.007(5) -0.007(5)
C36_4 0.069(6) 0.097(5) 0.115(6) 0.006(4) 0.000(4) -0.007(5)
C35_4 0.053(5) 0.113(5) 0.097(5) -0.004(5) 0.012(4) -0.008(5)
C28_4 0.055(5) 0.093(5) 0.067(4) -0.001(4) -0.003(3) 0.003(4)
C27_4 0.038(7) 0.092(5) 0.076(5) 0.002(4) 0.000(4) 0.019(4)
C26_4 0.045(7) 0.098(4) 0.070(5) 0.005(4) 0.005(4) 0.016(4)
C25_4 0.048(7) 0.098(4) 0.072(6) -0.003(4) 0.005(4) 0.017(5)
C24_4 0.062(8) 0.088(5) 0.079(6) -0.002(4) 0.000(4) 0.011(5)
C23_4 0.036(6) 0.086(4) 0.083(5) -0.001(4) 0.003(4) 0.016(4)
C22_4 0.042(6) 0.083(4) 0.074(5) -0.002(4) 0.001(3) 0.017(4)
C21_4 0.047(5) 0.092(5) 0.073(4) 0.006(3) -0.001(3) 0.012(4)
C18_4 0.082(8) 0.085(5) 0.090(4) 0.012(3) 0.011(6) 0.030(6)
C17_4 0.091(9) 0.095(4) 0.089(4) 0.022(4) 0.016(6) 0.022(6)
C16_4 0.080(8) 0.095(5) 0.080(3) 0.012(3) 0.011(6) 0.024(6)
C15_4 0.065(8) 0.087(5) 0.077(3) 0.008(3) 0.002(6) 0.018(6)
C14_4 0.063(8) 0.109(5) 0.072(6) 0.011(4) -0.002(4) 0.020(5)
C13_4 0.086(9) 0.097(5) 0.080(5) 0.017(4) 0.002(5) 0.013(5)
C11_4 0.067(7) 0.103(4) 0.075(4) 0.019(4) 0.010(5) 0.015(5)
C9_4 0.069(8) 0.117(5) 0.074(5) 0.007(4) -0.011(6) 0.018(6)
C8_4 0.074(8) 0.110(5) 0.067(4) 0.016(4) -0.003(5) 0.009(6)
C7_4 0.120(10) 0.111(7) 0.077(3) 0.013(4) -0.007(7) 0.024(7)
C6_4 0.147(10) 0.075(6) 0.076(3) 0.015(4) -0.001(7) 0.034(7)
C5_4 0.119(9) 0.084(4) 0.065(4) 0.013(3) -0.002(6) 0.037(6)
C4_4 0.141(9) 0.088(4) 0.075(3) 0.019(3) -0.004(6) 0.031(6)
C3_4 0.158(11) 0.096(5) 0.085(4) 0.025(4) 0.004(7) 0.018(7)
C2_4 0.165(11) 0.105(5) 0.085(4) 0.035(5) 0.007(7) 0.016(8)
S1_5 0.121(4) 0.129(3) 0.082(2) 0.021(2) -0.008(2) 0.021(2)
C5_5 0.088(4) 0.101(5) 0.095(4) 0.019(4) -0.008(3) 0.037(3)
C4_5 0.109(5) 0.121(5) 0.087(4) 0.018(4) -0.016(4) 0.039(3)
C3_5 0.128(7) 0.145(3) 0.088(4) 0.019(4) 0.006(5) 0.056(5)
C2_5 0.100(6) 0.147(3) 0.097(4) 0.031(4) 0.009(4) 0.059(4)
C1_5 0.088(6) 0.116(4) 0.084(3) 0.018(3) -0.005(3) 0.046(4)
O3_5 0.165(8) 0.159(6) 0.105(5) 0.016(5) 0.023(6) 0.059(6)
O2_5 0.165(8) 0.138(5) 0.103(6) 0.039(5) -0.017(6) -0.004(5)
O1_5 0.105(5) 0.179(8) 0.122(6) 0.064(6) -0.023(5) 0.028(5)
C1_6 0.117(6) 0.148(4) 0.134(4) 0.054(3) 0.009(4) 0.022(4)
C2_6 0.124(6) 0.117(3) 0.132(4) 0.033(4) 0.007(5) 0.013(4)
C3_6 0.127(8) 0.138(4) 0.120(4) 0.023(4) -0.014(4) 0.000(5)
S1_6 0.158(4) 0.151(3) 0.153(3) 0.067(3) 0.023(3) 0.069(3)
O3_6 0.220(10) 0.241(9) 0.136(5) 0.067(6) 0.035(6) 0.101(9)
O2_6 0.146(9) 0.166(5) 0.297(11) 0.121(6) 0.066(8) 0.080(5)
O1_6 0.138(5) 0.144(7) 0.163(9) 0.036(7) -0.011(5) 0.045(5)
C5_6 0.108(5) 0.184(6) 0.142(5) 0.065(4) 0.009(4) 0.025(4)
C4_6 0.100(5) 0.178(6) 0.139(6) 0.051(5) -0.012(4) 0.010(3)
S1_7 0.125(3) 0.149(3) 0.089(2) 0.049(2) 0.0044(19) 0.063(2)
C5_7 0.117(5) 0.182(4) 0.115(5) 0.072(3) -0.008(5) 0.042(4)
C4_7 0.118(6) 0.217(7) 0.115(4) 0.076(4) 0.003(4) 0.047(5)
C3_7 0.106(7) 0.215(6) 0.100(3) 0.023(4) -0.002(4) 0.052(5)
C2_7 0.103(5) 0.176(5) 0.097(4) 0.019(4) -0.003(3) 0.053(4)
C1_7 0.113(4) 0.158(6) 0.085(5) 0.042(4) -0.005(3) 0.047(4)
O3_7 0.183(11) 0.179(6) 0.147(7) -0.001(5) -0.028(6) 0.094(6)
O2_7 0.160(8) 0.240(6) 0.211(7) 0.153(5) 0.071(6) 0.112(6)
O1_7 0.145(7) 0.212(8) 0.100(5) 0.069(4) 0.006(4) 0.090(6)
C1_8 0.097(3) 0.130(6) 0.113(5) 0.051(4) -0.009(3) 0.027(3)
O1_8 0.240(14) 0.291(5) 0.475(14) 0.301(6) -0.106(11) -0.090(8)
S1_8 0.095(3) 0.212(4) 0.135(3) 0.098(3) -0.016(2) 0.010(3)
O3_8 0.142(10) 0.633(13) 0.103(5) 0.103(8) 0.014(6) 0.106(13)
O2_8 0.091(5) 0.199(8) 0.103(4) 0.066(5) -0.015(4) 0.022(6)
C5_8 0.124(5) 0.151(5) 0.103(3) 0.035(4) -0.023(4) 0.046(4)
C4_8 0.119(6) 0.193(7) 0.103(3) 0.067(4) 0.001(4) 0.069(5)
C3_8 0.093(6) 0.169(5) 0.150(4) 0.083(3) 0.001(5) 0.039(5)
C2_8 0.090(5) 0.133(5) 0.154(6) 0.061(4) -0.005(4) 0.032(3)
O1_14 0.498(18) 0.208(12) 0.169(12) 0.071(10) 0.005(15) 0.160(10)
C1_14 0.314(18) 0.159(16) 0.21(2) 0.054(16) -0.02(2) 0.034(10)
O1_18 0.34(3) 0.38(2) 0.51(3) 0.335(18) -0.01(2) 0.01(2)
C1_9 0.19(3) 0.410(12) 0.22(2) 0.14(2) 0.014(19) -0.02(3)
O1_9 0.21(2) 0.439(12) 0.30(2) 0.204(17) 0.001(16) 0.05(2)

loop_
_atom_type_symbol
_atom_type_description
_atom_type_scat_dispersion_real
_atom_type_scat_dispersion_imag
_atom_type_scat_source
C C 0.0033 0.0016
;International Tables Vol C Table
s 4.2.6.8 and 6.1.1.4
;
N N 0.0061 0.0033
;International Tables Vol C Table
s 4.2.6.8 and 6.1.1.4
;
O O 0.0106 0.0060
;International Tables Vol C Table
s 4.2.6.8 and 6.1.1.4
;
Pd Pd -0.9988 1.0072
;International Tables Vol C Table
s 4.2.6.8 and 6.1.1.4
;
S S 0.1246 0.1234
;International Tables Vol C Table
s 4.2.6.8 and 6.1.1.4
;
Fe Fe 0.3463 0.8444
;International Tables Vol C Table
s 4.2.6.8 and 6.1.1.4
;
H H 0.0000 0.0000
;International Tables Vol C Table
s 4.2.6.8 and 6.1.1.4
;

loop_
_geom_angle_atom_site_label_1
_geom_angle_atom_site_label_2
_geom_angle_atom_site_label_3
_geom_angle
N1_1 Pd01 N1_2 91.9(4)
N1_1 Pd01 N1_4 90.2(4)
N1_2 Pd01 N1_4 177.8(4)
N1_1 Pd01 N1_3 178.2(4)
N1_2 Pd01 N1_3 89.7(4)
N1_4 Pd01 N1_3 88.2(4)
C4_6 Fe1 C5_6 41.8(4)
C4_6 Fe1 C3_6 41.2(4)
C5_6 Fe1 C3_6 69.0(4)
C4_6 Fe1 C4_5 163.9(5)
C5_6 Fe1 C4_5 126.8(4)
C3_6 Fe1 C4_5 154.5(5)
C4_6 Fe1 C5_5 153.3(4)
C5_6 Fe1 C5_5 163.1(4)
C3_6 Fe1 C5_5 118.5(5)
C4_5 Fe1 C5_5 40.6(3)
C4_6 Fe1 C2_6 69.3(4)
C5_6 Fe1 C2_6 68.8(4)
C3_6 Fe1 C2_6 40.5(4)
C4_5 Fe1 C2_6 120.9(5)
C5_5 Fe1 C2_6 106.3(5)
C4_6 Fe1 C1_5 117.7(4)
C5_6 Fe1 C1_5 155.0(4)
C3_6 Fe1 C1_5 105.1(4)
C4_5 Fe1 C1_5 68.8(4)
C5_5 Fe1 C1_5 41.2(3)
C2_6 Fe1 C1_5 123.3(4)
C4_6 Fe1 C1_6 69.8(4)
C5_6 Fe1 C1_6 41.0(4)
C3_6 Fe1 C1_6 68.6(4)
C4_5 Fe1 C1_6 108.9(4)
C5_5 Fe1 C1_6 125.0(4)
C2_6 Fe1 C1_6 40.7(3)
C1_5 Fe1 C1_6 161.3(5)
C4_6 Fe1 C2_5 106.8(5)
C5_6 Fe1 C2_5 121.6(5)
C3_6 Fe1 C2_5 124.5(4)
C4_5 Fe1 C2_5 67.8(4)
C5_5 Fe1 C2_5 68.3(4)
C2_6 Fe1 C2_5 160.8(4)
C1_5 Fe1 C2_5 40.6(3)
C1_6 Fe1 C2_5 157.2(4)
C4_6 Fe1 C3_5 126.2(5)
C5_6 Fe1 C3_5 109.9(5)
C3_6 Fe1 C3_5 162.4(5)
C4_5 Fe1 C3_5 40.1(3)
C5_5 Fe1 C3_5 67.8(4)
C2_6 Fe1 C3_5 156.8(4)
C1_5 Fe1 C3_5 68.1(4)
C1_6 Fe1 C3_5 122.9(4)
C2_5 Fe1 C3_5 40.1(3)
N2_2 Pd02 N2_4 179.2(4)
N2_2 Pd02 N2_3 90.7(4)
N2_4 Pd02 N2_3 89.5(4)
N2_2 Pd02 N2_1 90.8(5)
N2_4 Pd02 N2_1 89.1(4)
N2_3 Pd02 N2_1 178.1(4)
C5_8 Fe2 C4_7 119.0(5)
C5_8 Fe2 C3_8 69.6(4)
C4_7 Fe2 C3_8 162.6(5)
C5_8 Fe2 C2_7 162.4(4)
C4_7 Fe2 C2_7 69.7(4)
C3_8 Fe2 C2_7 106.6(5)
C5_8 Fe2 C3_7 155.0(5)
C4_7 Fe2 C3_7 41.5(4)
C3_8 Fe2 C3_7 124.8(5)
C2_7 Fe2 C3_7 41.1(3)
C5_8 Fe2 C1_7 124.9(4)
C4_7 Fe2 C1_7 69.1(4)
C3_8 Fe2 C1_7 120.0(4)
C2_7 Fe2 C1_7 41.0(3)
C3_7 Fe2 C1_7 68.8(4)
C5_8 Fe2 C1_8 41.4(3)
C4_7 Fe2 C1_8 106.8(4)
C3_8 Fe2 C1_8 68.9(4)
C2_7 Fe2 C1_8 154.8(4)
C3_7 Fe2 C1_8 119.8(4)
C1_7 Fe2 C1_8 162.9(5)
C5_8 Fe2 C2_8 68.8(4)
C4_7 Fe2 C2_8 125.4(5)
C3_8 Fe2 C2_8 40.6(3)
C2_7 Fe2 C2_8 120.2(5)
C3_7 Fe2 C2_8 107.7(5)
C1_7 Fe2 C2_8 155.3(4)
C1_8 Fe2 C2_8 40.3(3)
C5_8 Fe2 C5_7 107.3(5)
C4_7 Fe2 C5_7 40.4(3)
C3_8 Fe2 C5_7 155.6(5)
C2_7 Fe2 C5_7 68.6(4)
C3_7 Fe2 C5_7 68.3(4)
C1_7 Fe2 C5_7 40.7(3)
C1_8 Fe2 C5_7 125.7(4)
C2_8 Fe2 C5_7 162.6(4)
C5_8 Fe2 C4_8 40.3(3)
C4_7 Fe2 C4_8 154.3(5)
C3_8 Fe2 C4_8 41.3(4)
C2_7 Fe2 C4_8 125.8(5)
C3_7 Fe2 C4_8 163.2(5)
C1_7 Fe2 C4_8 108.0(4)
C1_8 Fe2 C4_8 68.1(4)
C2_8 Fe2 C4_8 67.9(4)
C5_7 Fe2 C4_8 120.8(5)
C2_1 C1_1 N1_1 123.4(9)
C35_1 C37_1 C36_1 111.9(10)
C32_1 C36_1 C37_1 108.1(11)
C32_1 C36_1 C34_1 109.8(10)
C37_1 C36_1 C34_1 108.3(11)
C37_1 C35_1 C33_1 108.4(11)
C37_1 C35_1 C31_1 107.3(11)
C33_1 C35_1 C31_1 108.8(10)
C30_1 C34_1 C36_1 109.9(9)
C30_1 C33_1 C35_1 111.1(9)
C29_1 C32_1 C36_1 110.2(9)
C29_1 C31_1 C35_1 110.7(9)
C34_1 C30_1 C33_1 108.3(10)
C34_1 C30_1 C28_1 110.7(9)
C33_1 C30_1 C28_1 109.0(9)
C32_1 C29_1 C28_1 110.9(10)
C32_1 C29_1 C31_1 109.0(10)
C28_1 C29_1 C31_1 108.8(9)
C2_1 C3_1 C4_1 118.8(9)
C5_1 C4_1 C3_1 118.5(8)
C5_1 C4_1 C6_1 121.5(8)
C3_1 C4_1 C6_1 119.9(8)
N1_1 C5_1 C4_1 125.8(8)
C7_1 C6_1 C4_1 174.2(11)
C6_1 C7_1 C16_1 177.6(11)
C5_1 N1_1 C1_1 113.7(10)
C5_1 N1_1 Pd01 125.9(7)
C1_1 N1_1 Pd01 120.2(7)
C23_1 N3_1 C19_1 118.1(8)
C23_1 N3_1 C38_1 119.3(9)
C19_1 N3_1 C38_1 121.2(8)
C12_1 N2_1 C8_1 121.2(11)
C12_1 N2_1 Pd02 118.8(8)
C8_1 N2_1 Pd02 119.7(7)
C41_1 C40_1 C39_1 116(3)
C38_1 C39_1 C40_1 103.1(16)
N3_1 C38_1 C39_1 107.6(14)
C21_1 C28_1 C29_1 125.7(9)
C21_1 C28_1 C30_1 125.3(9)
C29_1 C28_1 C30_1 109.0(8)
C22_1 C27_1 C26_1 121.1(7)
C27_1 C26_1 C25_1 118.5(6)
C27_1 C26_1 C14_1 120.7(9)
C25_1 C26_1 C14_1 120.8(9)
C24_1 C25_1 C26_1 120.9(7)
C25_1 C24_1 C23_1 119.8(7)
C24_1 C23_1 N3_1 122.0(8)
C24_1 C23_1 C22_1 119.5(6)
N3_1 C23_1 C22_1 118.4(7)
C27_1 C22_1 C23_1 119.7(6)
C27_1 C22_1 C21_1 125.5(8)
C23_1 C22_1 C21_1 114.8(7)
C28_1 C21_1 C20_1 125.6(10)
C28_1 C21_1 C22_1 122.8(10)
C20_1 C21_1 C22_1 110.9(9)
C15_1 C20_1 C19_1 119.8(6)
C15_1 C20_1 C21_1 124.7(8)
C19_1 C20_1 C21_1 115.5(7)
C20_1 C19_1 C18_1 119.0(6)
C20_1 C19_1 N3_1 118.5(7)
C18_1 C19_1 N3_1 122.2(8)
C17_1 C18_1 C19_1 120.6(7)
C18_1 C17_1 C16_1 120.7(6)
C15_1 C16_1 C17_1 119.1(6)
C15_1 C16_1 C7_1 120.2(7)
C17_1 C16_1 C7_1 120.7(7)
C16_1 C15_1 C20_1 120.7(7)
C13_1 C14_1 C26_1 170.9(17)
C14_1 C13_1 C11_1 171.4(16)
N2_1 C12_1 C11_1 120.4(8)
C12_1 C11_1 C10_1 119.7(7)
C12_1 C11_1 C13_1 122.1(10)
C10_1 C11_1 C13_1 118.2(11)
C9_1 C10_1 C11_1 118.3(9)
C10_1 C9_1 C8_1 120.2(8)
N2_1 C8_1 C9_1 120.0(8)
C1_1 C2_1 C3_1 119.7(9)
C3_2 C4_2 C5_2 119.1(8)
C3_2 C4_2 C6_2 120.8(8)
C5_2 C4_2 C6_2 119.8(8)
C36_2 C37_2 C35_2 108.9(8)
C37_2 C36_2 C34_2 110.5(9)
C37_2 C36_2 C32_2 110.3(9)
C34_2 C36_2 C32_2 109.6(8)
C31_2 C35_2 C37_2 111.6(9)
C31_2 C35_2 C33_2 107.1(9)
C37_2 C35_2 C33_2 109.2(9)
C30_2 C34_2 C36_2 108.4(7)
C30_2 C33_2 C35_2 108.8(8)
C36_2 C32_2 C29_2 108.0(8)
C29_2 C31_2 C35_2 109.1(8)
C34_2 C30_2 C33_2 110.5(9)
C34_2 C30_2 C28_2 109.3(9)
C33_2 C30_2 C28_2 110.6(9)
C31_2 C29_2 C32_2 113.1(9)
C31_2 C29_2 C28_2 108.3(9)
C32_2 C29_2 C28_2 108.3(8)
C5_2 N1_2 C1_2 116.5(8)
C5_2 N1_2 Pd01 121.0(6)
C1_2 N1_2 Pd01 122.2(7)
C19_2 N3_2 C23_2 117.8(8)
C19_2 N3_2 C38_2 121.2(9)
C23_2 N3_2 C38_2 120.1(9)
C8_2 N2_2 C12_2 117.5(10)
C8_2 N2_2 Pd02 121.4(7)
C12_2 N2_2 Pd02 121.1(7)
C28_2 C21_2 C22_2 127.9(10)
C28_2 C21_2 C20_2 122.4(11)
C22_2 C21_2 C20_2 109.0(9)
C43_2 C42_2 C41_2 105(3)
C42_2 C41_2 C40_2 135(3)
C39_2 C40_2 C41_2 122(2)
C38_2 C39_2 C40_2 122.3(19)
N3_2 C38_2 C39_2 113.7(13)
C21_2 C28_2 C30_2 127.6(9)
C21_2 C28_2 C29_2 123.8(10)
C30_2 C28_2 C29_2 108.5(8)
C22_2 C27_2 C26_2 120.3(7)
C25_2 C26_2 C27_2 119.5(7)
C25_2 C26_2 C14_2 119.1(9)
C27_2 C26_2 C14_2 121.3(9)
C24_2 C25_2 C26_2 119.9(7)
C23_2 C24_2 C25_2 120.9(7)
C24_2 C23_2 C22_2 119.3(6)
C24_2 C23_2 N3_2 122.8(8)
C22_2 C23_2 N3_2 117.6(7)
C27_2 C22_2 C23_2 120.0(6)
C27_2 C22_2 C21_2 123.9(8)
C23_2 C22_2 C21_2 116.0(7)
C15_2 C20_2 C19_2 119.6(6)
C15_2 C20_2 C21_2 124.0(7)
C19_2 C20_2 C21_2 116.4(7)
C18_2 C19_2 C20_2 119.6(6)
C18_2 C19_2 N3_2 123.1(7)
C20_2 C19_2 N3_2 117.2(6)
C17_2 C18_2 C19_2 119.8(6)
C16_2 C17_2 C18_2 120.9(6)
C17_2 C16_2 C15_2 118.9(6)
C17_2 C16_2 C7_2 121.8(7)
C15_2 C16_2 C7_2 119.3(7)
C20_2 C15_2 C16_2 120.9(6)
C13_2 C14_2 C26_2 173.5(16)
C14_2 C13_2 C11_2 176.8(16)
N2_2 C12_2 C11_2 122.1(8)
C12_2 C11_2 C10_2 120.0(8)
C12_2 C11_2 C13_2 119.7(10)
C10_2 C11_2 C13_2 120.3(10)
C9_2 C10_2 C11_2 117.9(9)
C10_2 C9_2 C8_2 120.8(8)
N2_2 C8_2 C9_2 121.4(8)
C6_2 C7_2 C16_2 179.2(11)
C7_2 C6_2 C4_2 176.9(14)
N1_2 C5_2 C4_2 123.5(8)
C4_2 C3_2 C2_2 119.2(8)
C1_2 C2_2 C3_2 119.8(8)
C2_2 C1_2 N1_2 122.0(8)
N1_3 C1_3 C2_3 121.2(9)
C35_3 C37_3 C36_3 109.4(7)
C34_3 C36_3 C32_3 108.5(8)
C34_3 C36_3 C37_3 110.0(8)
C32_3 C36_3 C37_3 109.3(8)
C31_3 C35_3 C33_3 110.0(8)
C31_3 C35_3 C37_3 108.9(8)
C33_3 C35_3 C37_3 109.7(8)
C30_3 C34_3 C36_3 108.9(7)
C35_3 C33_3 C30_3 108.9(7)
C29_3 C32_3 C36_3 109.1(7)
C29_3 C31_3 C35_3 109.2(7)
C34_3 C30_3 C33_3 111.1(8)
C34_3 C30_3 C28_3 109.0(8)
C33_3 C30_3 C28_3 110.9(8)
C31_3 C29_3 C32_3 111.0(8)
C31_3 C29_3 C28_3 111.6(8)
C32_3 C29_3 C28_3 107.9(7)
C1_3 N1_3 C5_3 120.8(10)
C1_3 N1_3 Pd01 122.3(7)
C5_3 N1_3 Pd01 116.6(7)
C12_3 N2_3 C8_3 121.4(10)
C12_3 N2_3 Pd02 121.6(7)
C8_3 N2_3 Pd02 116.8(7)
C19_3 N3_3 C23_3 118.3(7)
C19_3 N3_3 C38_3 119.5(7)
C23_3 N3_3 C38_3 118.9(7)
C3_3 C4_3 C5_3 119.1(8)
C3_3 C4_3 C6_3 121.5(9)
C5_3 C4_3 C6_3 119.3(8)
C12_3 C11_3 C10_3 119.5(7)
C12_3 C11_3 C13_3 121.0(8)
C10_3 C11_3 C13_3 119.4(9)
N2_3 C12_3 C11_3 120.8(8)
C43_3 C42_3 C41_3 110.5(16)
C40_3 C41_3 C42_3 114.2(14)
C39_3 C40_3 C41_3 110.7(12)
C40_3 C39_3 C38_3 113.3(12)
N3_3 C38_3 C39_3 116.3(10)
C21_3 C28_3 C30_3 124.8(8)
C21_3 C28_3 C29_3 128.2(8)
C30_3 C28_3 C29_3 106.9(7)
C26_3 C27_3 C22_3 120.7(6)
C27_3 C26_3 C25_3 119.3(6)
C27_3 C26_3 C14_3 121.2(8)
C25_3 C26_3 C14_3 119.5(8)
C24_3 C25_3 C26_3 121.0(6)
C25_3 C24_3 C23_3 119.8(6)
C22_3 C23_3 C24_3 119.7(6)
C22_3 C23_3 N3_3 118.3(6)
C24_3 C23_3 N3_3 122.0(7)
C23_3 C22_3 C27_3 119.3(6)
C23_3 C22_3 C21_3 117.7(7)
C27_3 C22_3 C21_3 122.9(7)
C28_3 C21_3 C20_3 126.4(9)
C28_3 C21_3 C22_3 124.1(9)
C20_3 C21_3 C22_3 108.6(8)
C19_3 C20_3 C15_3 118.8(6)
C19_3 C20_3 C21_3 116.9(7)
C15_3 C20_3 C21_3 124.3(7)
C18_3 C19_3 C20_3 119.6(6)
C18_3 C19_3 N3_3 120.9(7)
C20_3 C19_3 N3_3 119.5(6)
C17_3 C18_3 C19_3 121.0(7)
C18_3 C17_3 C16_3 120.1(6)
C15_3 C16_3 C17_3 119.2(6)
C15_3 C16_3 C7_3 121.9(8)
C17_3 C16_3 C7_3 118.5(7)
C16_3 C15_3 C20_3 120.8(6)
C13_3 C14_3 C26_3 177.4(12)
C14_3 C13_3 C11_3 178.9(13)
C9_3 C10_3 C11_3 118.3(9)
C8_3 C9_3 C10_3 120.0(8)
N2_3 C8_3 C9_3 120.0(8)
C6_3 C7_3 C16_3 177.2(15)
C7_3 C6_3 C4_3 173.2(12)
N1_3 C5_3 C4_3 121.1(8)
C4_3 C3_3 C2_3 118.2(9)
C1_3 C2_3 C3_3 119.3(8)
N1_4 C1_4 C2_4 122.8(9)
C30_4 C34_4 C36_4 109.4(7)
C30_4 C33_4 C35_4 110.7(8)
C36_4 C32_4 C29_4 109.3(8)
C35_4 C31_4 C29_4 109.7(7)
C33_4 C30_4 C34_4 109.0(8)
C33_4 C30_4 C28_4 109.0(8)
C34_4 C30_4 C28_4 110.7(8)
C32_4 C29_4 C28_4 110.9(8)
C32_4 C29_4 C31_4 110.8(8)
C28_4 C29_4 C31_4 107.4(8)
C5_4 N1_4 C1_4 117.9(9)
C5_4 N1_4 Pd01 120.8(7)
C1_4 N1_4 Pd01 121.2(7)
C12_4 N2_4 C8_4 118.1(9)
C12_4 N2_4 Pd02 120.2(6)
C8_4 N2_4 Pd02 121.6(7)
C23_4 N3_4 C19_4 117.2(7)
C23_4 N3_4 C38_4 122.3(8)
C19_4 N3_4 C38_4 120.1(8)
C9_4 C10_4 C11_4 117.6(8)
N2_4 C12_4 C11_4 121.2(7)
C20_4 C19_4 C18_4 120.0(6)
C20_4 C19_4 N3_4 118.7(7)
C18_4 C19_4 N3_4 121.3(7)
C19_4 C20_4 C15_4 119.4(6)
C19_4 C20_4 C21_4 115.9(7)
C15_4 C20_4 C21_4 124.6(7)
C41_4 C42_4 C43_4 111.6(14)
C42_4 C41_4 C40_4 118.4(14)
C39_4 C40_4 C41_4 114.0(13)
C38_4 C39_4 C40_4 114.4(13)
N3_4 C38_4 C39_4 113.2(10)
C36_4 C37_4 C35_4 110.3(8)
C32_4 C36_4 C37_4 109.5(9)
C32_4 C36_4 C34_4 110.4(9)
C37_4 C36_4 C34_4 109.1(9)
C31_4 C35_4 C33_4 107.5(8)
C31_4 C35_4 C37_4 109.4(9)
C33_4 C35_4 C37_4 109.1(8)
C21_4 C28_4 C30_4 125.6(9)
C21_4 C28_4 C29_4 125.4(8)
C30_4 C28_4 C29_4 108.3(7)
C22_4 C27_4 C26_4 120.6(6)
C27_4 C26_4 C25_4 119.2(6)
C27_4 C26_4 C14_4 120.6(8)
C25_4 C26_4 C14_4 120.1(8)
C24_4 C25_4 C26_4 120.6(6)
C25_4 C24_4 C23_4 119.9(6)
C22_4 C23_4 N3_4 119.3(6)
C22_4 C23_4 C24_4 119.4(6)
N3_4 C23_4 C24_4 121.2(7)
C27_4 C22_4 C23_4 120.1(6)
C27_4 C22_4 C21_4 123.9(7)
C23_4 C22_4 C21_4 115.9(7)
C28_4 C21_4 C22_4 125.2(10)
C28_4 C21_4 C20_4 124.9(9)
C22_4 C21_4 C20_4 108.8(9)
C17_4 C18_4 C19_4 120.2(6)
C18_4 C17_4 C16_4 120.5(6)
C17_4 C16_4 C15_4 119.5(6)
C17_4 C16_4 C7_4 119.5(7)
C15_4 C16_4 C7_4 121.0(7)
C20_4 C15_4 C16_4 120.1(6)
C13_4 C14_4 C26_4 175.2(13)
C14_4 C13_4 C11_4 178.1(15)
C12_4 C11_4 C10_4 120.5(7)
C12_4 C11_4 C13_4 118.9(8)
C10_4 C11_4 C13_4 120.5(9)
C8_4 C9_4 C10_4 121.0(7)
N2_4 C8_4 C9_4 121.4(8)
C6_4 C7_4 C16_4 179.6(12)
C7_4 C6_4 C4_4 174.6(15)
N1_4 C5_4 C4_4 123.9(8)
C3_4 C4_4 C5_4 118.0(8)
C3_4 C4_4 C6_4 120.9(8)
C5_4 C4_4 C6_4 121.0(8)
C4_4 C3_4 C2_4 119.3(9)
C1_4 C2_4 C3_4 118.2(9)
O1_5 S1_5 O2_5 107.4(7)
O1_5 S1_5 O3_5 111.5(7)
O2_5 S1_5 O3_5 114.6(8)
O1_5 S1_5 C1_5 109.4(6)
O2_5 S1_5 C1_5 106.0(5)
O3_5 S1_5 C1_5 107.8(6)
C4_5 C5_5 C1_5 107.6(7)
C4_5 C5_5 Fe1 69.5(6)
C1_5 C5_5 Fe1 69.4(5)
C3_5 C4_5 C5_5 108.5(6)
C3_5 C4_5 Fe1 70.9(7)
C5_5 C4_5 Fe1 69.9(6)
C4_5 C3_5 C2_5 108.3(6)
C4_5 C3_5 Fe1 69.0(7)
C2_5 C3_5 Fe1 69.5(7)
C3_5 C2_5 C1_5 108.7(7)
C3_5 C2_5 Fe1 70.4(7)
C1_5 C2_5 Fe1 69.5(6)
C2_5 C1_5 C5_5 106.8(7)
C2_5 C1_5 S1_5 126.8(7)
C5_5 C1_5 S1_5 126.4(7)
C2_5 C1_5 Fe1 69.9(6)
C5_5 C1_5 Fe1 69.3(6)
S1_5 C1_5 Fe1 127.1(5)
C2_6 C1_6 C5_6 107.5(7)
C2_6 C1_6 S1_6 125.6(8)
C5_6 C1_6 S1_6 126.8(8)
C2_6 C1_6 Fe1 69.5(6)
C5_6 C1_6 Fe1 68.5(7)
S1_6 C1_6 Fe1 129.8(5)
C3_6 C2_6 C1_6 108.4(7)
C3_6 C2_6 Fe1 69.4(7)
C1_6 C2_6 Fe1 69.8(6)
C4_6 C3_6 C2_6 108.1(7)
C4_6 C3_6 Fe1 66.9(7)
C2_6 C3_6 Fe1 70.1(7)
O2_6 S1_6 O3_6 110.2(9)
O2_6 S1_6 O1_6 114.2(7)
O3_6 S1_6 O1_6 115.4(9)
O2_6 S1_6 C1_6 105.4(7)
O3_6 S1_6 C1_6 104.6(7)
O1_6 S1_6 C1_6 105.9(6)
C1_6 C5_6 C4_6 107.5(7)
C1_6 C5_6 Fe1 70.5(6)
C4_6 C5_6 Fe1 67.1(7)
C3_6 C4_6 C5_6 108.3(7)
C3_6 C4_6 Fe1 71.9(8)
C5_6 C4_6 Fe1 71.1(7)
O1_7 S1_7 O2_7 117.9(8)
O1_7 S1_7 O3_7 110.5(7)
O2_7 S1_7 O3_7 109.6(9)
O1_7 S1_7 C1_7 105.6(6)
O2_7 S1_7 C1_7 107.1(6)
O3_7 S1_7 C1_7 105.2(7)
C4_7 C5_7 C1_7 109.1(7)
C4_7 C5_7 Fe2 68.7(7)
C1_7 C5_7 Fe2 69.5(6)
C5_7 C4_7 C3_7 107.4(7)
C5_7 C4_7 Fe2 70.9(7)
C3_7 C4_7 Fe2 69.7(7)
C2_7 C3_7 C4_7 108.1(7)
C2_7 C3_7 Fe2 69.3(6)
C4_7 C3_7 Fe2 68.8(7)
C3_7 C2_7 C1_7 107.8(7)
C3_7 C2_7 Fe2 69.6(6)
C1_7 C2_7 Fe2 70.2(5)
C5_7 C1_7 C2_7 107.5(7)
C5_7 C1_7 S1_7 125.9(8)
C2_7 C1_7 S1_7 126.6(8)
C5_7 C1_7 Fe2 69.8(6)
C2_7 C1_7 Fe2 68.8(6)
S1_7 C1_7 Fe2 127.7(5)
C2_8 C1_8 C5_8 107.3(7)
C2_8 C1_8 S1_8 126.5(8)
C5_8 C1_8 S1_8 126.2(8)
C2_8 C1_8 Fe2 69.9(6)
C5_8 C1_8 Fe2 67.9(6)
S1_8 C1_8 Fe2 127.8(5)
O3_8 S1_8 O1_8 112.3(13)
O3_8 S1_8 O2_8 113.6(10)
O1_8 S1_8 O2_8 108.8(9)
O3_8 S1_8 C1_8 109.2(8)
O1_8 S1_8 C1_8 106.1(10)
O2_8 S1_8 C1_8 106.5(5)
C4_8 C5_8 C1_8 108.4(7)
C4_8 C5_8 Fe2 72.0(7)
C1_8 C5_8 Fe2 70.7(6)
C5_8 C4_8 C3_8 107.8(7)
C5_8 C4_8 Fe2 67.7(6)
C3_8 C4_8 Fe2 67.9(6)
C2_8 C3_8 C4_8 107.1(7)
C2_8 C3_8 Fe2 70.5(7)
C4_8 C3_8 Fe2 70.8(6)
C1_8 C2_8 C3_8 109.2(7)
C1_8 C2_8 Fe2 69.8(5)
C3_8 C2_8 Fe2 68.8(6)

loop_
_geom_bond_atom_site_label_1
_geom_bond_atom_site_label_2
_geom_bond_distance
Pd01 N1_1 1.965(10)
Pd01 N1_2 1.987(9)
Pd01 N1_4 1.989(10)
Pd01 N1_3 2.033(11)
Fe1 C4_6 1.944(13)
Fe1 C5_6 1.997(14)
Fe1 C3_6 2.008(13)
Fe1 C4_5 2.011(12)
Fe1 C5_5 2.017(12)
Fe1 C2_6 2.017(13)
Fe1 C1_5 2.019(9)
Fe1 C1_6 2.022(10)
Fe1 C2_5 2.024(13)
Fe1 C3_5 2.036(13)
Pd02 N2_2 1.997(11)
Pd02 N2_4 2.013(10)
Pd02 N2_3 2.030(11)
Pd02 N2_1 2.035(11)
Fe2 C5_8 1.975(12)
Fe2 C4_7 1.987(13)
Fe2 C3_8 1.991(12)
Fe2 C2_7 1.994(12)
Fe2 C3_7 1.998(13)
Fe2 C1_7 2.011(9)
Fe2 C1_8 2.012(9)
Fe2 C2_8 2.013(12)
Fe2 C5_7 2.016(12)
Fe2 C4_8 2.030(12)
C1_1 C2_1 1.366(11)
C1_1 N1_1 1.410(14)
C37_1 C35_1 1.506(12)
C37_1 C36_1 1.516(12)
C36_1 C32_1 1.513(12)
C36_1 C34_1 1.526(12)
C35_1 C33_1 1.516(12)
C35_1 C31_1 1.520(11)
C34_1 C30_1 1.505(12)
C33_1 C30_1 1.512(11)
C32_1 C29_1 1.500(11)
C31_1 C29_1 1.520(11)
C30_1 C28_1 1.530(11)
C29_1 C28_1 1.507(11)
C3_1 C2_1 1.378(10)
C3_1 C4_1 1.395(10)
C4_1 C5_1 1.361(10)
C4_1 C6_1 1.446(10)
C5_1 N1_1 1.359(11)
C6_1 C7_1 1.176(10)
C7_1 C16_1 1.445(9)
N3_1 C23_1 1.395(9)
N3_1 C19_1 1.403(9)
N3_1 C38_1 1.479(16)
N2_1 C12_1 1.335(13)
N2_1 C8_1 1.337(14)
C41_1 C40_1 1.40(3)
C40_1 C39_1 1.61(2)
C39_1 C38_1 1.53(2)
C28_1 C21_1 1.372(14)
C27_1 C22_1 1.373(9)
C27_1 C26_1 1.385(10)
C26_1 C25_1 1.396(10)
C26_1 C14_1 1.450(11)
C25_1 C24_1 1.371(10)
C24_1 C23_1 1.395(9)
C23_1 C22_1 1.397(9)
C22_1 C21_1 1.505(13)
C21_1 C20_1 1.458(14)
C20_1 C15_1 1.390(9)
C20_1 C19_1 1.401(9)
C19_1 C18_1 1.402(9)
C18_1 C17_1 1.369(9)
C17_1 C16_1 1.399(9)
C16_1 C15_1 1.390(9)
C14_1 C13_1 1.149(14)
C13_1 C11_1 1.461(12)
C12_1 C11_1 1.376(11)
C11_1 C10_1 1.393(11)
C10_1 C9_1 1.369(11)
C9_1 C8_1 1.385(11)
C4_2 C3_2 1.367(10)
C4_2 C5_2 1.372(10)
C4_2 C6_2 1.456(10)
C37_2 C36_2 1.511(11)
C37_2 C35_2 1.529(11)
C36_2 C34_2 1.517(10)
C36_2 C32_2 1.522(11)
C35_2 C31_2 1.520(11)
C35_2 C33_2 1.531(11)
C34_2 C30_2 1.509(11)
C33_2 C30_2 1.513(11)
C32_2 C29_2 1.523(11)
C31_2 C29_2 1.507(11)
C30_2 C28_2 1.513(11)
C29_2 C28_2 1.528(11)
N1_2 C5_2 1.341(12)
N1_2 C1_2 1.387(13)
N3_2 C19_2 1.409(10)
N3_2 C23_2 1.409(10)
N3_2 C38_2 1.479(17)
N2_2 C8_2 1.368(14)
N2_2 C12_2 1.376(14)
C21_2 C28_2 1.346(15)
C21_2 C22_2 1.490(15)
C21_2 C20_2 1.502(13)
C43_2 C42_2 1.39(3)
C42_2 C41_2 1.53(3)
C41_2 C40_2 1.58(3)
C40_2 C39_2 1.49(3)
C39_2 C38_2 1.48(2)
C27_2 C22_2 1.374(10)
C27_2 C26_2 1.393(10)
C26_2 C25_2 1.390(10)
C26_2 C14_2 1.430(12)
C25_2 C24_2 1.383(10)
C24_2 C23_2 1.374(10)
C23_2 C22_2 1.404(9)
C20_2 C15_2 1.379(9)
C20_2 C19_2 1.404(9)
C19_2 C18_2 1.392(9)
C18_2 C17_2 1.391(10)
C17_2 C16_2 1.383(9)
C16_2 C15_2 1.402(9)
C16_2 C7_2 1.442(10)
C14_2 C13_2 1.193(16)
C13_2 C11_2 1.440(12)
C12_2 C11_2 1.379(11)
C11_2 C10_2 1.399(11)
C10_2 C9_2 1.375(11)
C9_2 C8_2 1.391(11)
C7_2 C6_2 1.175(10)
C3_2 C2_2 1.378(10)
C2_2 C1_2 1.356(10)
C1_3 N1_3 1.303(13)
C1_3 C2_3 1.377(11)
C37_3 C35_3 1.525(10)
C37_3 C36_3 1.535(10)
C36_3 C34_3 1.518(10)
C36_3 C32_3 1.520(10)
C35_3 C31_3 1.509(11)
C35_3 C33_3 1.513(10)
C34_3 C30_3 1.510(10)
C33_3 C30_3 1.514(10)
C32_3 C29_3 1.520(10)
C31_3 C29_3 1.502(10)
C30_3 C28_3 1.527(10)
C29_3 C28_3 1.535(10)
N1_3 C5_3 1.310(12)
N2_3 C12_3 1.320(12)
N2_3 C8_3 1.354(13)
N3_3 C19_3 1.402(9)
N3_3 C23_3 1.410(9)
N3_3 C38_3 1.484(13)
C4_3 C3_3 1.359(10)
C4_3 C5_3 1.394(10)
C4_3 C6_3 1.449(10)
C11_3 C12_3 1.385(10)
C11_3 C10_3 1.393(10)
C11_3 C13_3 1.440(11)
C43_3 C42_3 1.49(2)
C42_3 C41_3 1.51(2)
C41_3 C40_3 1.503(18)
C40_3 C39_3 1.500(16)
C39_3 C38_3 1.500(16)
C28_3 C21_3 1.313(13)
C27_3 C26_3 1.379(9)
C27_3 C22_3 1.395(9)
C26_3 C25_3 1.380(9)
C26_3 C14_3 1.451(11)
C25_3 C24_3 1.374(9)
C24_3 C23_3 1.398(9)
C23_3 C22_3 1.386(9)
C22_3 C21_3 1.531(13)
C21_3 C20_3 1.495(13)
C20_3 C19_3 1.393(9)
C20_3 C15_3 1.410(9)
C19_3 C18_3 1.392(9)
C18_3 C17_3 1.371(9)
C17_3 C16_3 1.405(9)
C16_3 C15_3 1.379(9)
C16_3 C7_3 1.442(9)
C14_3 C13_3 1.184(13)
C10_3 C9_3 1.385(10)
C9_3 C8_3 1.381(11)
C7_3 C6_3 1.176(10)
C3_3 C2_3 1.384(10)
C1_4 N1_4 1.343(13)
C1_4 C2_4 1.378(11)
C34_4 C30_4 1.514(11)
C34_4 C36_4 1.516(11)
C33_4 C30_4 1.506(10)
C33_4 C35_4 1.517(11)
C32_4 C36_4 1.504(11)
C32_4 C29_4 1.506(10)
C31_4 C35_4 1.516(10)
C31_4 C29_4 1.532(10)
C30_4 C28_4 1.524(10)
C29_4 C28_4 1.527(10)
N1_4 C5_4 1.311(11)
N2_4 C12_4 1.368(12)
N2_4 C8_4 1.372(12)
N3_4 C23_4 1.391(9)
N3_4 C19_4 1.400(9)
N3_4 C38_4 1.488(14)
C10_4 C9_4 1.382(10)
C10_4 C11_4 1.391(10)
C12_4 C11_4 1.386(10)
C19_4 C20_4 1.393(9)
C19_4 C18_4 1.394(9)
C20_4 C15_4 1.395(8)
C20_4 C21_4 1.523(13)
C43_4 C42_4 1.52(2)
C42_4 C41_4 1.423(18)
C41_4 C40_4 1.537(18)
C40_4 C39_4 1.514(17)
C39_4 C38_4 1.491(16)
C37_4 C36_4 1.508(11)
C37_4 C35_4 1.523(11)
C28_4 C21_4 1.325(13)
C27_4 C22_4 1.379(9)
C27_4 C26_4 1.384(9)
C26_4 C25_4 1.392(9)
C26_4 C14_4 1.448(11)
C25_4 C24_4 1.369(10)
C24_4 C23_4 1.403(9)
C23_4 C22_4 1.385(9)
C22_4 C21_4 1.515(13)
C18_4 C17_4 1.376(9)
C17_4 C16_4 1.389(9)
C16_4 C15_4 1.400(9)
C16_4 C7_4 1.435(9)
C14_4 C13_4 1.197(13)
C13_4 C11_4 1.438(11)
C9_4 C8_4 1.376(10)
C7_4 C6_4 1.176(10)
C6_4 C4_4 1.432(10)
C5_4 C4_4 1.379(10)
C4_4 C3_4 1.377(10)
C3_4 C2_4 1.384(10)
S1_5 O1_5 1.407(10)
S1_5 O2_5 1.438(11)
S1_5 O3_5 1.477(11)
S1_5 C1_5 1.730(9)
C5_5 C4_5 1.399(10)
C5_5 C1_5 1.421(10)
C4_5 C3_5 1.387(11)
C3_5 C2_5 1.391(10)
C2_5 C1_5 1.402(10)
C1_6 C2_6 1.406(11)
C1_6 C5_6 1.406(11)
C1_6 S1_6 1.757(10)
C2_6 C3_6 1.393(11)
C3_6 C4_6 1.390(12)
S1_6 O2_6 1.451(12)
S1_6 O3_6 1.477(14)
S1_6 O1_6 1.488(13)
C5_6 C4_6 1.408(11)
S1_7 O1_7 1.363(9)
S1_7 O2_7 1.401(11)
S1_7 O3_7 1.424(13)
S1_7 C1_7 1.751(10)
C5_7 C4_7 1.382(11)
C5_7 C1_7 1.401(11)
C4_7 C3_7 1.412(12)
C3_7 C2_7 1.400(11)
C2_7 C1_7 1.402(11)
C1_8 C2_8 1.388(11)
C1_8 C5_8 1.410(11)
C1_8 S1_8 1.754(10)
O1_8 S1_8 1.437(16)
S1_8 O3_8 1.399(17)
S1_8 O2_8 1.450(9)
C5_8 C4_8 1.382(11)
C4_8 C3_8 1.419(11)
C3_8 C2_8 1.390(11)
O1_14 C1_14 1.413(10)
C1_9 O1_9 1.409(10)
